data_7134647
loop_
_publ_author_name
'Daum, Joshua H.'
'Bhuvanesh, Nattamai'
'Ozerov, Oleg V.'

_publ_section_title
;
 Structure and reactivity of a triflimide-bridged bis(trimethylsilyl)
 cation.
;
_journal_issue 58
_journal_name_full 'Chemical communications (Cambridge, England)'
_journal_page_first 10816
_journal_page_last 10818
_journal_paper_doi 10.1039/d5cc01223f
_journal_volume 61
_journal_year 2025
_chemical_formula_moiety 'C H B11 Cl11, C8 H18 F6 N O4 S2 Si2'
_chemical_formula_sum 'C9 H19 B11 Cl11 F6 N O4 S2 Si2'
_chemical_formula_weight 948.41
_space_group_crystal_system triclinic
_space_group_IT_number 2
_space_group_name_Hall '-P 1'
_space_group_name_H-M_alt 'P -1'
_atom_sites_solution_hydrogens geom
_atom_sites_solution_primary dual
_audit_creation_date 2024-07-30
_audit_creation_method
;
Olex2 1.5
(compiled 2023.08.24 svn.re1ec1418 for OlexSys, GUI svn.r6817)
;
_audit_update_record
;
2025-03-03 deposited with the CCDC.	2025-06-02 downloaded from the CCDC.
;
_cell_angle_alpha 71.799(2)
_cell_angle_beta 72.239(2)
_cell_angle_gamma 62.887(2)
_cell_formula_units_Z 4
_cell_length_a 15.9754(3)
_cell_length_b 16.3642(3)
_cell_length_c 17.2574(4)
_cell_measurement_reflns_used 39593
_cell_measurement_temperature 100.0(3)
_cell_measurement_theta_max 77.1450
_cell_measurement_theta_min 2.7040
_cell_volume 3743.54(15)
_computing_cell_refinement 'CrysAlisPro 1.171.43.98a (Rigaku OD, 2023)'
_computing_data_collection 'CrysAlisPro system (CCD 43.128a 64-bit (release 20-06-2024))'
_computing_data_reduction 'CrysAlisPro 1.171.43.98a (Rigaku OD, 2023)'
_computing_molecular_graphics 'Olex2 1.5 (Dolomanov et al., 2009)'
_computing_publication_material 'Olex2 1.5 (Dolomanov et al., 2009)'
_computing_structure_refinement 'SHELXL 2019/1 (Sheldrick, 2015)'
_computing_structure_solution 'SHELXT 2018/2 (Sheldrick, 2018)'
_diffrn_ambient_environment N~2~
_diffrn_ambient_temperature 100.0(3)
_diffrn_detector 'Hybrid Pixel Array Detector'
_diffrn_detector_area_resol_mean 10.0000
_diffrn_detector_type HyPix
_diffrn_measured_fraction_theta_full 0.998
_diffrn_measured_fraction_theta_max 0.996
_diffrn_measurement_details
;
List of Runs (angles in degrees, time in seconds):

  # Type    Start    End  Width  t~exp~   \w     \q     \k     \f   Frames
#--------------------------------------------------------------------------
  1  \w    -78.00  38.00   0.50    0.50    --    0.00 -76.00  77.00  232
  2  \w    -38.00  79.00   0.50    0.50    --    0.00  76.00-155.00  234
  3  \w    -38.00  79.00   0.50    0.50    --    0.00  76.00-155.00  234
  4  \w   -138.00 -22.00   0.50    3.00    --  -59.97 -76.00  77.00  232
  5  \w    -98.00  19.00   0.50    3.00    --  -59.97  76.00-155.00  234
  6  \w     22.00 138.00   0.50    3.00    --   59.97  76.00-155.00  232
  7  \w   -141.00 -25.00   0.50    6.00    -- -103.75  76.00-155.00  232
  8  \w   -177.00 -66.00   0.50    6.00    -- -103.75 -76.00  77.00  222
  9  \w     42.00 158.00   0.50    6.00    --  119.93 -76.00  77.00  232
 10  \w     82.00 178.00   0.50    6.00    --  119.93  76.00-155.00  192
 11  \w    -89.00 -56.00   0.50    0.50    --    0.00-178.00 -60.00   66
 12  \w    -89.00 -56.00   0.50    0.50    --    0.00-178.00  60.00   66
 13  \w    -38.00  16.00   0.50    0.50    --    0.00  77.00 120.00  108
 14  \w    -86.00 -16.00   0.50    3.00    --  -59.97 125.00 -60.00  140
 15  \w   -143.00-106.00   0.50    3.00    --  -59.97 -99.00-180.00   74
 16  \w   -137.00-103.00   0.50    3.00    --  -59.97 -57.00   0.00   68
 17  \w   -139.00-110.00   0.50    3.00    --  -59.97 -77.00-150.00   58
 18  \w   -138.00 -94.00   0.50    3.00    --  -59.97-125.00-120.00   88
 19  \w   -139.00-110.00   0.50    3.00    --  -59.97 -77.00-120.00   58
 20  \w   -137.00-103.00   0.50    3.00    --  -59.97 -57.00-150.00   68
 21  \w    103.00 137.00   0.50    3.00    --   59.97  57.00-120.00   68
 22  \w     34.00 112.00   0.50    3.00    --   59.97-125.00-150.00  156
 23  \w    110.00 139.00   0.50    3.00    --   59.97  77.00  60.00   58
 24  \w    -18.00  98.00   0.50    3.00    --   59.97 -76.00  77.00  232
 25  \w     34.00 112.00   0.50    3.00    --   59.97-125.00 -60.00  156
 26  \w    -28.00  12.00   0.50    3.00    --   59.97 -19.00 -90.00   80
 27  \w    110.00 139.00   0.50    3.00    --   59.97  77.00 -90.00   58
 28  \w   -177.00-106.00   0.50    6.00    -- -103.75 -61.00-150.00  142
 29  \w   -125.00 -53.00   0.50    6.00    -- -103.75 178.00   0.00  144
 30  \w    -49.00 -22.00   0.50    6.00    -- -103.75  45.00-150.00   54
 31  \w    -49.00 -22.00   0.50    6.00    -- -103.75  45.00 -30.00   54
 32  \w    -49.00 -22.00   0.50    6.00    -- -103.75  45.00  60.00   54
 33  \w   -177.00 -69.00   0.50    6.00    -- -103.75 -46.00 132.59  216
 34  \w   -177.00-110.00   0.50    6.00    -- -103.75 -77.00  60.00  134
 35  \w   -125.00 -53.00   0.50    6.00    -- -103.75 178.00-120.00  144
 36  \w    -83.00 -25.00   0.50    6.00    -- -103.75 112.00-150.00  116
 37  \w   -177.00 -69.00   0.50    6.00    -- -103.75 -46.00 132.59  216
 38  \w    -49.00 -22.00   0.50    6.00    -- -103.75  45.00  30.00   54
 39  \w    106.00 178.00   0.50    6.00    --  119.93  61.00 -90.00  144
 40  \w     36.00 105.00   0.50    6.00    --  119.93 -95.00-180.00  138
 41  \w     40.00 108.00   0.50    6.00    --  119.93-112.00  30.00  136
 42  \w     40.00 108.00   0.50    6.00    --  119.93-112.00 -60.00  136
 43  \w     44.00  75.00   0.50    6.00    --  119.93 -61.00  90.00   62
 44  \w    103.00 178.00   0.50    6.00    --  119.93 112.00  90.00  150
 45  \w     63.00 146.00   0.50    6.00    --  119.93 178.00   0.00  166
 46  \w     40.00 108.00   0.50    6.00    --  119.93-112.00   0.00  136
 47  \w     63.00 146.00   0.50    6.00    --  119.93 178.00   0.00  166
 48  \w     36.00 105.00   0.50    6.00    --  119.93 -95.00  30.00  138
 49  \w     35.00 176.00   0.50    6.00    --  119.93  15.00 150.00  282
 50  \w     36.00 105.00   0.50    6.00    --  119.93 -95.00  30.00  138
 51  \w     35.00 176.00   0.50    6.00    --  119.93  15.00 150.00  282
 52  \w     40.00 108.00   0.50    6.00    --  119.93-112.00 120.00  136
 53  \w     40.00 108.00   0.50    6.00    --  119.93-112.00 -90.00  136
 54  \w     40.00 108.00   0.50    6.00    --  119.93-112.00-180.00  136
 55  \w     36.00 105.00   0.50    6.00    --  119.93 -95.00  60.00  138
 56  \w     36.00 105.00   0.50    6.00    --  119.93 -95.00 -60.00  138
 57  \w    110.00 178.00   0.50    6.00    --  119.93  77.00 -30.00  136
 58  \w    103.00 178.00   0.50    6.00    --  119.93 112.00 150.00  150
 59  \w     36.00 105.00   0.50    6.00    --  119.93 -95.00 -60.00  138
 60  \w    -35.00 -10.00   0.50    0.50    --    0.00  77.00-180.00   50
 61  \w    -19.00  16.00   0.50    0.50    --    0.00  77.00  60.00   70
 62  \w    -49.00 -24.00   0.50    0.50    --   10.00 122.00-162.30   50
 63  \w    -23.00   2.00   0.50    0.50    --   22.00  93.00-102.66   50
 64  \w    -16.00  10.00   0.50    0.50    --   26.00  85.00-131.43   52
 65  \w    -20.00   5.00   0.50    3.00    --  -30.00 -72.00-156.18   50
 66  \w    -19.00   6.00   0.50    3.00    --  -30.00 -74.00 -95.88   50
 67  \w     -7.00  18.00   0.50    3.00    --   30.00  74.00 134.45   50
 68  \w     -6.00  19.00   0.50    3.00    --   30.00  71.00 -42.46   50
 69  \w     -6.00  20.00   0.50    3.00    --   30.00  72.00-155.90   52
 70  \w     -1.00  25.00   0.50    3.00    --   34.00  67.00 -59.69   52
 71  \w      0.00  26.00   0.50    3.00    --   34.00  66.00-176.61   52
 72  \w    -33.00  -8.00   0.50    3.00    --  -38.00 -61.00 111.18   50
 73  \w    -31.00  -6.00   0.50    3.00    --  -38.00 -62.00 -44.50   50
 74  \w    -37.00 -12.00   0.50    3.00    --  -42.00 -58.00-120.85   50
 75  \w    -37.00 -12.00   0.50    3.00    --  -42.00 -58.00 -72.17   50
 76  \w    -42.00 -17.00   0.50    3.00    --  -46.00 -55.00  80.24   50
 77  \w    -44.00 -18.00   0.50    3.00    --  -46.00 -54.00 -94.56   52
 78  \w    -48.00 -22.00   0.50    3.00    --  -46.00 -51.00 -56.97   52
 79  \w    -43.00 -17.00   0.50    3.00    --  -46.00 -54.00 -25.18   52
 80  \w    -42.00 -17.00   0.50    3.00    --  -46.00 -55.00-126.11   50
 81  \w    -42.00 -16.00   0.50    3.00    --  -46.00 -55.00-175.63   52
 82  \w    -80.00 -33.00   0.50    3.00    --  -66.00 -46.00-144.42   94
 83  \w   -149.00-103.00   0.50    3.00    --  -70.00 -46.00  94.46   92
 84  \w    -86.00 -36.00   0.50    3.00    --  -70.00 -46.00  94.46  100
 85  \w    -68.00 -43.00   0.50    3.00    --  -78.00 -47.00-118.90   50
 86  \w   -118.00 -93.00   0.50    3.00    --  -78.00 -47.00-118.90   50
 87  \w   -147.00-121.00   0.50    3.00    --  -78.00 -47.00   0.19   52
 88  \w    -78.00 -43.00   0.50    3.00    --  -78.00 -47.00   0.19   70
 89  \w   -153.00-127.00   0.50    3.00    --  -78.00 -47.00 -58.86   52
 90  \w    -70.00 -44.00   0.50    3.00    --  -78.00 -47.00 161.71   52
 91  \w    -68.00 -43.00   0.50    3.00    --  -78.00 -47.00 -58.86   50
 92  \w    -75.00 -49.00   0.50    3.00    --  -82.00 -47.00 133.92   52
 93  \w   -128.00-101.00   0.50    3.00    --  -82.00 -47.00 133.92   54
 94  \w    -74.00 -47.00   0.50    3.00    --  -82.00 -47.00 -66.92   54
 95  \w    -74.00 -48.00   0.50    3.00    --  -82.00 -47.00  55.68   52
 96  \w    -77.00 -51.00   0.50    3.00    --  -86.00 -47.00 -94.83   52
 97  \w    -88.00 -51.00   0.50    3.00    --  -86.00 -47.00-144.59   74
 98  \w    -93.00 -51.00   0.50    3.00    --  -86.00 -47.00 -82.40   84
 99  \w    -88.00 -51.00   0.50    3.00    --  -86.00 -47.00 155.16   74
100  \w   -160.00-134.00   0.50    3.00    --  -86.00 -47.00 -82.40   52
101  \w    -77.00 -51.00   0.50    3.00    --  -86.00 -47.00 -10.14   52
102  \w    -91.00 -52.00   0.50    3.00    --  -86.00 -47.00 -21.57   78
103  \w    -78.00 -52.00   0.50    3.00    --  -86.00 -47.00 -39.77   52
104  \w    -76.00 -51.00   0.50    3.00    --  -86.00 -47.00  28.36   50
105  \w    -77.00 -51.00   0.50    3.00    --  -86.00 -47.00-165.09   52
106  \w    -86.00 -51.00   0.50    3.00    --  -86.00 -47.00  79.30   70
107  \w   -165.00-139.00   0.50    3.00    --  -86.00 -47.00  79.30   52
108  \w    -84.00 -59.00   0.50    6.00    --  -94.00 -46.00 107.15   50
109  \w    -92.00 -67.00   0.50    6.00    -- -102.00 -46.00-101.82   50
110  \w   -139.00-104.00   0.50    6.00    -- -103.75 -45.00-120.00   70
111  \w    -94.00 -69.00   0.50    6.00    -- -103.75 -45.00 -91.43   50
112  \w   -108.00 -72.00   0.50    6.00    -- -103.75 -45.00   0.00   72
113  \w    -95.00 -69.00   0.50    6.00    -- -103.75 -45.00  90.00   52
114  \w    -96.00 -70.00   0.50    6.00    -- -103.75 -46.00 -68.04   52
115  \w   -175.00-146.00   0.50    6.00    -- -103.75 -45.00   0.00   58
116  \w    -95.00 -69.00   0.50    6.00    -- -103.75 -45.00 161.47   52
117  \w   -172.00-135.00   0.50    6.00    -- -103.75 -46.00 -21.14   74
118  \w    -98.00 -69.00   0.50    6.00    -- -103.75 -46.00 -21.14   58
119  \w   -101.00 -69.00   0.50    6.00    -- -103.75 -45.00  60.00   64
120  \w   -177.00-151.00   0.50    6.00    -- -103.75 -45.00  90.00   52
121  \w   -175.00-150.00   0.50    6.00    -- -103.75 -46.00 -68.04   50
122  \w    -95.00 -69.00   0.50    6.00    -- -103.75 -46.00 143.82   52
123  \w   -111.00 -69.00   0.50    6.00    -- -103.75 -46.00 -61.00   84
124  \w    -99.00 -70.00   0.50    6.00    -- -103.75 -45.00  14.09   58
125  \w    -95.00 -69.00   0.50    6.00    -- -103.75 -46.00  76.51   52
126  \w   -113.00 -69.00   0.50    6.00    -- -103.75 -45.00-170.31   88
127  \w   -154.00-122.00   0.50    6.00    -- -103.75 -45.00-170.31   64
128  \w   -109.00 -69.00   0.50    6.00    -- -103.75 -46.00 113.42   80
129  \w   -129.00 -69.00   0.50    6.00    -- -103.75 -45.00-133.47  120
130  \w   -102.00 -69.00   0.50    6.00    -- -103.75 -46.00 -38.41   66
131  \w   -174.00-146.00   0.50    6.00    -- -103.75 -46.00 -38.41   56
132  \w    -94.00 -90.00   0.50    6.00    -- -103.75 -45.00-120.00    8
;
_diffrn_measurement_device 'four-circle diffractometer'
_diffrn_measurement_device_type 'XtaLAB Synergy, Dualflex, HyPix'
_diffrn_measurement_method '\w scans'
_diffrn_orient_matrix_type 'CrysAlisPro convention (1999,Acta A55,543-557)'
_diffrn_orient_matrix_UB_11 -0.0707292000
_diffrn_orient_matrix_UB_12 -0.0409059000
_diffrn_orient_matrix_UB_13 0.0619620000
_diffrn_orient_matrix_UB_21 0.0345247000
_diffrn_orient_matrix_UB_22 -0.0761810000
_diffrn_orient_matrix_UB_23 -0.0504144000
_diffrn_orient_matrix_UB_31 0.0774210000
_diffrn_orient_matrix_UB_32 -0.0647881000
_diffrn_orient_matrix_UB_33 0.0528133000
_diffrn_radiation_monochromator mirror
_diffrn_radiation_probe x-ray
_diffrn_radiation_type 'Cu K\a'
_diffrn_radiation_wavelength 1.54184
_diffrn_reflns_av_R_equivalents 0.0840
_diffrn_reflns_av_unetI/netI 0.0410
_diffrn_reflns_Laue_measured_fraction_full 0.998
_diffrn_reflns_Laue_measured_fraction_max 0.996
_diffrn_reflns_limit_h_max 19
_diffrn_reflns_limit_h_min -19
_diffrn_reflns_limit_k_max 19
_diffrn_reflns_limit_k_min -19
_diffrn_reflns_limit_l_max 21
_diffrn_reflns_limit_l_min -20
_diffrn_reflns_number 69970
_diffrn_reflns_point_group_measured_fraction_full 0.998
_diffrn_reflns_point_group_measured_fraction_max 0.996
_diffrn_reflns_theta_full 67.684
_diffrn_reflns_theta_max 70.070
_diffrn_reflns_theta_min 2.747
_diffrn_source 'micro-focus sealed X-ray tube'
_diffrn_source_current '1 mA'
_diffrn_source_type 'PhotonJet (Cu) X-ray Source'
_diffrn_source_voltage '50 kV'
_exptl_absorpt_coefficient_mu 9.635
_exptl_absorpt_correction_T_max 1.000
_exptl_absorpt_correction_T_min 0.387
_exptl_absorpt_correction_type gaussian
_exptl_absorpt_process_details
;
CrysAlisPro 1.171.43.98a (Rigaku Oxford Diffraction, 2023) 
Numerical absorption correction based on gaussian integration over 
a multifaceted crystal model 
Empirical absorption correction using spherical harmonics, 
implemented in SCALE3 ABSPACK scaling algorithm.
;
_exptl_crystal_colour colourless
_exptl_crystal_colour_primary colourless
_exptl_crystal_density_diffrn 1.683
_exptl_crystal_description block
_exptl_crystal_F_000 1872
_exptl_crystal_size_max 0.328
_exptl_crystal_size_mid 0.091
_exptl_crystal_size_min 0.082
_refine_diff_density_max 0.934
_refine_diff_density_min -0.767
_refine_diff_density_rms 0.123
_refine_ls_extinction_method none
_refine_ls_goodness_of_fit_ref 1.048
_refine_ls_hydrogen_treatment constr
_refine_ls_matrix_type full
_refine_ls_number_parameters 887
_refine_ls_number_reflns 14161
_refine_ls_number_restraints 197
_refine_ls_restrained_S_all 1.046
_refine_ls_R_factor_all 0.0749
_refine_ls_R_factor_gt 0.0669
_refine_ls_shift/su_max 0.001
_refine_ls_shift/su_mean 0.000
_refine_ls_structure_factor_coef Fsqd
_refine_ls_weighting_details 'w=1/[\s^2^(Fo^2^)+(0.1001P)^2^+11.9708P] where P=(Fo^2^+2Fc^2^)/3'
_refine_ls_weighting_scheme calc
_refine_ls_wR_factor_gt 0.1810
_refine_ls_wR_factor_ref 0.1866
_reflns_Friedel_coverage 0.000
_reflns_number_gt 12263
_reflns_number_total 14161
_reflns_threshold_expression 'I > 2\s(I)'
_cod_data_source_file d5cc01223f2.cif
_cod_data_source_block oo_oz680
_cod_depositor_comments 'Adding full bibliography for 7134647.cif.'
_cod_database_code 7134647
_shelx_shelxl_version_number 2019/1
_chemical_oxdiff_formula C12H20F6O4Si2Cl11B11S
_shelx_space_group_comment
;
The symmetry employed for this shelxl refinement is uniquely defined
by the following loop, which should always be used as a source of
symmetry information in preference to the above space-group names.
They are only intended as comments.
;
_shelx_estimated_absorpt_t_max 0.505
_shelx_estimated_absorpt_t_min 0.144
_olex2_refinement_description
;
1. Fixed Uiso
 At 1.2 times of:
  All C(H) groups
 At 1.5 times of:
  All C(H,H,H) groups
2. Restrained distances
 S2Q-C5P \\sim S2P-C5P
 with sigma of 0.02
 S2P-O4P \\sim S2Q-O4P
 with sigma of 0.02
 S2A-O4A \\sim S2-O4
 with sigma of 0.01
 Si2-O4A \\sim Si2-O4
 with sigma of 0.01
3. Uiso/Uaniso restraints and constraints
O3 \\sim S2 \\sim O4 \\sim C5 \\sim S2A \\sim O3A \\sim O4A: within 2A with
sigma of 0.01 and sigma for terminal atoms of 0.02 within 2A
S2Q \\sim O4P \\sim S2P \\sim O3P \\sim C5P \\sim O3Q \\sim N1P: within 2A with
sigma of 0.01 and sigma for terminal atoms of 0.02 within 2A
4. Rigid body (RIGU) restrains
 O3, S2, O4, C5, S2A, O3A, O4A
 with sigma for 1-2 distances of 0.01 and sigma for 1-3 distances of 0.01
 S2Q, O4P, S2P, O3P, C5P, O3Q, N1P
 with sigma for 1-2 distances of 0.01 and sigma for 1-3 distances of 0.01
5. Others
 Sof(S2A)=Sof(O3A)=Sof(S2Q)=Sof(O3Q)=Sof(O4A)=1-FVAR(1)
 Sof(S2)=Sof(O3)=Sof(O4)=Sof(S2P)=Sof(O3P)=FVAR(1)
6.a Idealised Me refined as rotating group:
 C1(H1A,H1B,H1C), C2(H2A,H2B,H2C), C3(H3A,H3B,H3C), C6(H6A,H6B,H6C), C7(H7A,
 H7B,H7C), C8(H8A,H8B,H8C), C1P(H1PA,H1PB,H1PC), C2P(H2PA,H2PB,H2PC), C3P(H3PA,
 H3PB,H3PC), C6P(H6PA,H6PB,H6PC), C7P(H7PA,H7PB,H7PC), C8P(H8PA,H8PB,H8PC)
6.b Boron cage BH refined with riding coordinates:
 C1C(H1CA), C1D(H1D)
;
_olex2_exptl_crystal_mounting_method 'The crystal was mounted on a MITIGEN holder'
_olex2_submission_original_sample_id OOB_JD_240729_SDc_OZ680_fluo2
_olex2_submission_special_instructions 'No special instructions were received'
_oxdiff_diffrn_reflns_filtered 33205
_oxdiff_exptl_absorpt_empirical_details
;
Empirical correction (ABSPACK) includes:
- Absorption correction using spherical harmonics
- Frame scaling
- Detector area scaling
;
_oxdiff_exptl_absorpt_empirical_full_max 3.397
_oxdiff_exptl_absorpt_empirical_full_min 0.365

loop_
_space_group_symop_operation_xyz
'x, y, z'
'-x, -y, -z'

loop_
_atom_site_label
_atom_site_type_symbol
_atom_site_fract_x
_atom_site_fract_y
_atom_site_fract_z
_atom_site_U_iso_or_equiv
_atom_site_adp_type
_atom_site_occupancy
_atom_site_site_symmetry_order
_atom_site_calc_flag
_atom_site_refinement_flags_posn
_atom_site_refinement_flags_adp
_atom_site_refinement_flags_occupancy
_atom_site_disorder_assembly
_atom_site_disorder_group
Cl1 Cl 0.02194(9) 0.10689(9) 0.85522(7) 0.0371(3) Uani 1 1 d . . . . .
Cl2 Cl 0.26811(8) 0.00713(8) 0.87248(7) 0.0357(3) Uani 1 1 d . . . . .
Cl3 Cl 0.27768(8) -0.01392(8) 1.08126(8) 0.0369(3) Uani 1 1 d . . . . .
Cl4 Cl 0.04079(9) 0.06683(8) 1.19509(7) 0.0354(3) Uani 1 1 d . . . . .
Cl5 Cl -0.12167(8) 0.14594(9) 1.05434(8) 0.0385(3) Uani 1 1 d . . . . .
Cl6 Cl 0.15848(9) 0.26144(9) 0.77870(7) 0.0397(3) Uani 1 1 d . . . . .
Cl7 Cl 0.31845(8) 0.18442(8) 0.92379(8) 0.0371(3) Uani 1 1 d . . . . .
Cl8 Cl 0.17084(8) 0.21969(8) 1.13123(7) 0.0336(2) Uani 1 1 d . . . . .
Cl9 Cl -0.08198(8) 0.32440(8) 1.11232(8) 0.0403(3) Uani 1 1 d . . . . .
Cl10 Cl -0.09006(9) 0.34859(9) 0.89372(8) 0.0419(3) Uani 1 1 d . . . . .
Cl11 Cl 0.09061(9) 0.39441(8) 0.94148(8) 0.0390(3) Uani 1 1 d . . . . .
C1C C 0.0965(3) 0.0699(3) 1.0102(3) 0.0268(9) Uani 1 1 d . . . . .
H1CA H 0.097182 -0.002158 1.025911 0.032 Uiso 1 1 calc R U . . .
B1C B 0.0588(4) 0.1435(4) 0.9202(3) 0.0291(10) Uani 1 1 d . . . . .
B2C B 0.1821(4) 0.0943(4) 0.9285(3) 0.0280(10) Uani 1 1 d . . . . .
B3C B 0.1864(4) 0.0827(3) 1.0338(3) 0.0265(10) Uani 1 1 d . . . . .
B4C B 0.0667(4) 0.1241(4) 1.0910(3) 0.0268(10) Uani 1 1 d . . . . .
B5C B -0.0134(4) 0.1625(4) 1.0207(3) 0.0291(10) Uani 1 1 d . . . . .
B6C B 0.1252(4) 0.2151(3) 0.8860(3) 0.0280(10) Uani 1 1 d . . . . .
B7C B 0.2047(4) 0.1770(4) 0.9568(3) 0.0281(10) Uani 1 1 d . . . . .
B8C B 0.1324(4) 0.1958(3) 1.0577(3) 0.0266(10) Uani 1 1 d . . . . .
B9C B 0.0083(4) 0.2455(4) 1.0494(3) 0.0303(11) Uani 1 1 d . . . . .
B10C B 0.0048(4) 0.2578(4) 0.9427(3) 0.0299(11) Uani 1 1 d . . . . .
B11C B 0.0938(4) 0.2790(4) 0.9660(3) 0.0287(10) Uani 1 1 d . . . . .
Cl1D Cl 0.45966(10) 0.39269(10) 0.14401(8) 0.0426(3) Uani 1 1 d . . . . .
Cl2D Cl 0.21916(9) 0.49249(9) 0.24768(8) 0.0426(3) Uani 1 1 d . . . . .
Cl3D Cl 0.21859(10) 0.51337(8) 0.44560(9) 0.0483(3) Uani 1 1 d . . . . .
Cl4D Cl 0.46136(11) 0.42841(9) 0.46616(9) 0.0480(3) Uani 1 1 d . . . . .
Cl5D Cl 0.61243(10) 0.35161(10) 0.27955(9) 0.0466(3) Uani 1 1 d . . . . .
Cl6D Cl 0.32453(9) 0.23891(9) 0.24207(8) 0.0393(3) Uani 1 1 d . . . . .
Cl7D Cl 0.17348(8) 0.31314(8) 0.43478(8) 0.0376(3) Uani 1 1 d . . . . .
Cl8D Cl 0.32602(8) 0.27617(8) 0.57299(7) 0.0355(3) Uani 1 1 d . . . . .
Cl9D Cl 0.57800(8) 0.17069(9) 0.46678(8) 0.0395(3) Uani 1 1 d . . . . .
Cl12 Cl 0.57729(9) 0.15045(9) 0.25941(8) 0.0421(3) Uani 1 1 d . . . . .
Cl13 Cl 0.40000(8) 0.10385(8) 0.44160(8) 0.0365(3) Uani 1 1 d . . . . .
C1D C 0.3951(4) 0.4275(3) 0.3199(3) 0.0332(10) Uani 1 1 d . . . . .
H1D H 0.394841 0.499289 0.292498 0.040 Uiso 1 1 calc R U . . .
B1D B 0.4284(4) 0.3547(4) 0.2529(3) 0.0320(11) Uani 1 1 d . . . . .
B2D B 0.3070(4) 0.4047(4) 0.3050(3) 0.0315(11) Uani 1 1 d . . . . .
B3D B 0.3076(4) 0.4153(4) 0.4040(3) 0.0326(11) Uani 1 1 d . . . . .
B4D B 0.4291(4) 0.3726(4) 0.4144(3) 0.0332(11) Uani 1 1 d . . . . .
B5D B 0.5047(4) 0.3347(4) 0.3206(4) 0.0328(11) Uani 1 1 d . . . . .
B6D B 0.3618(4) 0.2840(4) 0.3006(3) 0.0294(10) Uani 1 1 d . . . . .
B7D B 0.2870(4) 0.3209(4) 0.3952(3) 0.0282(10) Uani 1 1 d . . . . .
B8D B 0.3626(4) 0.3010(4) 0.4631(3) 0.0283(10) Uani 1 1 d . . . . .
B9D B 0.4849(4) 0.2514(4) 0.4110(3) 0.0302(11) Uani 1 1 d . . . . .
B10D B 0.4848(4) 0.2401(4) 0.3104(3) 0.0301(11) Uani 1 1 d . . . . .
B11D B 0.3971(4) 0.2190(3) 0.3993(3) 0.0266(10) Uani 1 1 d . . . . .
S1 S 0.56150(10) 0.21391(9) 0.78196(8) 0.0378(3) Uani 1 1 d . . . . .
S2 S 0.53585(15) 0.33178(10) 0.87871(12) 0.0572(5) Uani 0.918(3) 1 d D U P A 1
Si1 Si 0.55880(9) 0.02863(9) 0.77400(8) 0.0309(3) Uani 1 1 d . . . . .
Si2 Si 0.32613(13) 0.45202(11) 0.94590(10) 0.0473(4) Uani 1 1 d D . . . .
F1 F 0.5405(3) 0.2500(3) 0.6313(2) 0.0606(9) Uani 1 1 d . . . . .
F2 F 0.5036(4) 0.3726(3) 0.6784(3) 0.0794(13) Uani 1 1 d . . . . .
F3 F 0.4067(3) 0.3022(3) 0.7186(3) 0.0664(11) Uani 1 1 d . . . . .
F4 F 0.7046(3) 0.2152(3) 0.9040(3) 0.0667(10) Uani 1 1 d . . . . .
F5 F 0.6324(4) 0.3178(3) 0.9812(3) 0.0894(16) Uani 1 1 d . . . . .
F6 F 0.5909(3) 0.2043(3) 1.0085(3) 0.0714(11) Uani 1 1 d . . . . .
O1 O 0.5334(2) 0.1341(2) 0.8067(2) 0.0355(7) Uani 1 1 d . . . . .
O2 O 0.6598(3) 0.1952(3) 0.7514(3) 0.0501(10) Uani 1 1 d . . . . .
O3 O 0.5759(6) 0.3879(4) 0.8116(4) 0.090(2) Uani 0.918(3) 1 d . U P A 1
O4 O 0.4535(4) 0.3819(4) 0.9386(4) 0.0715(16) Uani 0.918(3) 1 d D U P A 1
N1 N 0.5080(4) 0.2629(3) 0.8580(3) 0.0493(12) Uani 1 1 d . . . . .
C1 C 0.5386(4) -0.0474(4) 0.8747(3) 0.0384(11) Uani 1 1 d . . . . .
H1A H 0.476133 -0.014048 0.907144 0.058 Uiso 1 1 calc R U . . .
H1B H 0.589160 -0.064540 0.904791 0.058 Uiso 1 1 calc R U . . .
H1C H 0.539573 -0.104240 0.866025 0.058 Uiso 1 1 calc R U . . .
C2 C 0.6826(4) -0.0039(4) 0.7148(3) 0.0406(12) Uani 1 1 d . . . . .
H2A H 0.687893 0.050045 0.671600 0.061 Uiso 1 1 calc R U . . .
H2B H 0.699291 -0.056097 0.688760 0.061 Uiso 1 1 calc R U . . .
H2C H 0.726399 -0.022977 0.752352 0.061 Uiso 1 1 calc R U . . .
C3 C 0.4685(4) 0.0682(4) 0.7110(3) 0.0405(12) Uani 1 1 d . . . . .
H3A H 0.484288 0.108521 0.658420 0.061 Uiso 1 1 calc R U . . .
H3B H 0.405342 0.103568 0.741242 0.061 Uiso 1 1 calc R U . . .
H3C H 0.467452 0.013673 0.699562 0.061 Uiso 1 1 calc R U . . .
C4 C 0.4971(5) 0.2917(4) 0.6960(4) 0.0529(15) Uani 1 1 d . . . . .
C5 C 0.6227(5) 0.2629(4) 0.9493(5) 0.0599(16) Uani 1 1 d . U . . .
C6 C 0.2995(4) 0.4563(4) 0.8476(3) 0.0417(12) Uani 1 1 d . . . . .
H6A H 0.341662 0.479346 0.800664 0.063 Uiso 1 1 calc R U . . .
H6B H 0.232544 0.498523 0.845067 0.063 Uiso 1 1 calc R U . . .
H6C H 0.310226 0.393214 0.844961 0.063 Uiso 1 1 calc R U . . .
C7 C 0.3222(4) 0.5593(4) 0.9585(4) 0.0464(13) Uani 1 1 d . . . . .
H7A H 0.367419 0.579631 0.912884 0.070 Uiso 1 1 calc R U . . .
H7B H 0.339795 0.548415 1.011601 0.070 Uiso 1 1 calc R U . . .
H7C H 0.257258 0.608086 0.957800 0.070 Uiso 1 1 calc R U . . .
C8 C 0.2673(9) 0.3931(8) 1.0384(5) 0.115(4) Uani 1 1 d . . . . .
H8A H 0.280405 0.398666 1.088036 0.172 Uiso 1 1 calc R U . . .
H8B H 0.291751 0.326654 1.036818 0.172 Uiso 1 1 calc R U . . .
H8C H 0.197987 0.422199 1.040323 0.172 Uiso 1 1 calc R U . . .
S1P S -0.06629(10) 0.27683(9) 0.44852(9) 0.0403(3) Uani 1 1 d . . . . .
S2P S -0.04284(11) 0.15329(10) 0.59994(9) 0.0412(4) Uani 0.918(3) 1 d D U P A 1
Si1P Si -0.06041(10) 0.46364(9) 0.33189(9) 0.0357(3) Uani 1 1 d . . . . .
Si2P Si 0.16865(10) 0.03045(11) 0.61425(9) 0.0403(3) Uani 1 1 d . . . . .
F1P F -0.0488(3) 0.2473(3) 0.3054(2) 0.0658(10) Uani 1 1 d . . . . .
F2P F -0.0099(4) 0.1218(3) 0.4009(3) 0.0732(12) Uani 1 1 d . . . . .
F3P F 0.0855(3) 0.1937(3) 0.3452(2) 0.0638(10) Uani 1 1 d . . . . .
F4P F -0.2027(2) 0.2814(2) 0.6513(2) 0.0571(9) Uani 1 1 d . . . . .
F5P F -0.1406(2) 0.1683(2) 0.7485(2) 0.0530(8) Uani 1 1 d . . . . .
F6P F -0.0820(3) 0.2721(3) 0.6905(2) 0.0605(9) Uani 1 1 d . . . . .
O1P O -0.0394(3) 0.3577(2) 0.4127(2) 0.0393(8) Uani 1 1 d . . . . .
O2P O -0.1656(3) 0.2965(3) 0.4630(3) 0.0541(10) Uani 1 1 d . . . . .
O3P O -0.0894(4) 0.1035(3) 0.5885(3) 0.0650(14) Uani 0.918(3) 1 d . U P A 1
O4P O 0.0415(3) 0.0969(3) 0.6402(3) 0.0591(12) Uani 1 1 d D U . . .
N1P N -0.0119(3) 0.2223(3) 0.5236(3) 0.0454(10) Uani 1 1 d . U . . .
C1P C -0.0367(4) 0.5375(4) 0.3765(4) 0.0439(12) Uani 1 1 d . . . . .
H1PA H 0.022216 0.500368 0.399031 0.066 Uiso 1 1 calc R U . . .
H1PB H -0.090455 0.561135 0.421189 0.066 Uiso 1 1 calc R U . . .
H1PC H -0.029236 0.590520 0.333169 0.066 Uiso 1 1 calc R U . . .
C2P C -0.1853(4) 0.5026(4) 0.3230(4) 0.0464(13) Uani 1 1 d . . . . .
H2PA H -0.227861 0.517917 0.375644 0.070 Uiso 1 1 calc R U . . .
H2PB H -0.192926 0.452330 0.310302 0.070 Uiso 1 1 calc R U . . .
H2PC H -0.201649 0.558324 0.278361 0.070 Uiso 1 1 calc R U . . .
C3P C 0.0284(4) 0.4233(4) 0.2411(3) 0.0426(12) Uani 1 1 d . . . . .
H3PA H 0.091590 0.386332 0.256349 0.064 Uiso 1 1 calc R U . . .
H3PB H 0.030523 0.477629 0.196895 0.064 Uiso 1 1 calc R U . . .
H3PC H 0.010741 0.384413 0.221284 0.064 Uiso 1 1 calc R U . . .
C4P C -0.0051(5) 0.2047(4) 0.3700(4) 0.0522(15) Uani 1 1 d . . . . .
C5P C -0.1229(4) 0.2234(4) 0.6790(4) 0.0458(13) Uani 1 1 d D U . . .
C6P C 0.1916(4) 0.0282(4) 0.5039(4) 0.0510(14) Uani 1 1 d . . . . .
H6PA H 0.148960 0.005021 0.495402 0.077 Uiso 1 1 calc R U . . .
H6PB H 0.258399 -0.013295 0.486874 0.077 Uiso 1 1 calc R U . . .
H6PC H 0.179545 0.091748 0.470596 0.077 Uiso 1 1 calc R U . . .
C7P C 0.1826(4) -0.0826(4) 0.6855(4) 0.0534(15) Uani 1 1 d . . . . .
H7PA H 0.156004 -0.072981 0.742666 0.080 Uiso 1 1 calc R U . . .
H7PB H 0.250770 -0.124186 0.680446 0.080 Uiso 1 1 calc R U . . .
H7PC H 0.148453 -0.111240 0.671368 0.080 Uiso 1 1 calc R U . . .
C8P C 0.2213(6) 0.0951(6) 0.6376(4) 0.069(2) Uani 1 1 d . . . . .
H8PA H 0.200513 0.159056 0.604248 0.103 Uiso 1 1 calc R U . . .
H8PB H 0.291336 0.063860 0.624302 0.103 Uiso 1 1 calc R U . . .
H8PC H 0.200659 0.097337 0.696744 0.103 Uiso 1 1 calc R U . . .
S2A S 0.5102(15) 0.2731(12) 0.9218(14) 0.059(3) Uani 0.082(3) 1 d D U P A 2
O3A O 0.516(4) 0.191(3) 0.968(4) 0.056(8) Uani 0.082(3) 1 d . U P A 2
S2Q S -0.0183(11) 0.1946(12) 0.5962(10) 0.051(3) Uani 0.082(3) 1 d D U P A 2
O3Q O -0.015(4) 0.288(4) 0.603(3) 0.054(7) Uani 0.082(3) 1 d . U P A 2
O4A O 0.432(3) 0.347(3) 0.964(3) 0.064(5) Uani 0.082(3) 1 d D U P A 2

loop_
_atom_site_aniso_label
_atom_site_aniso_U_11
_atom_site_aniso_U_22
_atom_site_aniso_U_33
_atom_site_aniso_U_23
_atom_site_aniso_U_13
_atom_site_aniso_U_12
Cl1 0.0420(6) 0.0419(6) 0.0352(6) -0.0113(5) -0.0131(5) -0.0175(5)
Cl2 0.0326(5) 0.0342(6) 0.0391(6) -0.0214(5) 0.0004(5) -0.0079(5)
Cl3 0.0355(6) 0.0252(5) 0.0466(7) -0.0097(5) -0.0192(5) -0.0006(4)
Cl4 0.0421(6) 0.0362(6) 0.0269(5) -0.0059(4) -0.0038(5) -0.0169(5)
Cl5 0.0270(5) 0.0449(7) 0.0443(7) -0.0125(5) -0.0032(5) -0.0149(5)
Cl6 0.0503(7) 0.0393(6) 0.0283(6) -0.0042(5) -0.0049(5) -0.0202(5)
Cl7 0.0297(5) 0.0380(6) 0.0472(7) -0.0150(5) -0.0014(5) -0.0161(5)
Cl8 0.0389(6) 0.0307(5) 0.0361(6) -0.0139(4) -0.0115(5) -0.0108(5)
Cl9 0.0326(6) 0.0362(6) 0.0424(7) -0.0208(5) -0.0042(5) 0.0007(5)
Cl10 0.0358(6) 0.0343(6) 0.0450(7) -0.0040(5) -0.0193(5) -0.0006(5)
Cl11 0.0486(7) 0.0231(5) 0.0453(7) -0.0055(5) -0.0133(5) -0.0126(5)
C1C 0.028(2) 0.025(2) 0.026(2) -0.0095(17) -0.0055(17) -0.0067(17)
B1C 0.028(2) 0.030(3) 0.030(3) -0.010(2) -0.006(2) -0.009(2)
B2C 0.029(2) 0.027(2) 0.028(2) -0.011(2) -0.002(2) -0.009(2)
B3C 0.026(2) 0.021(2) 0.029(2) -0.0071(19) -0.008(2) -0.0031(19)
B4C 0.029(2) 0.025(2) 0.026(2) -0.0092(19) -0.006(2) -0.008(2)
B5C 0.027(2) 0.028(2) 0.029(3) -0.009(2) -0.004(2) -0.007(2)
B6C 0.033(3) 0.023(2) 0.026(2) -0.0037(19) -0.005(2) -0.011(2)
B7C 0.025(2) 0.028(2) 0.031(3) -0.012(2) -0.004(2) -0.007(2)
B8C 0.030(2) 0.021(2) 0.028(2) -0.0054(19) -0.008(2) -0.0080(19)
B9C 0.029(2) 0.026(2) 0.032(3) -0.012(2) -0.003(2) -0.005(2)
B10C 0.027(2) 0.025(2) 0.031(3) -0.007(2) -0.011(2) -0.001(2)
B11C 0.028(2) 0.026(2) 0.031(3) -0.008(2) -0.006(2) -0.008(2)
Cl1D 0.0513(7) 0.0532(7) 0.0294(6) -0.0059(5) -0.0036(5) -0.0301(6)
Cl2D 0.0446(7) 0.0345(6) 0.0433(7) 0.0009(5) -0.0196(5) -0.0098(5)
Cl3D 0.0560(8) 0.0266(6) 0.0505(7) -0.0171(5) -0.0093(6) -0.0013(5)
Cl4D 0.0687(9) 0.0420(7) 0.0515(8) -0.0134(6) -0.0223(7) -0.0281(6)
Cl5D 0.0439(7) 0.0543(8) 0.0509(7) -0.0043(6) -0.0092(6) -0.0314(6)
Cl6D 0.0473(7) 0.0429(6) 0.0397(6) -0.0164(5) -0.0080(5) -0.0231(5)
Cl7D 0.0273(5) 0.0376(6) 0.0412(6) -0.0061(5) -0.0042(5) -0.0100(5)
Cl8D 0.0388(6) 0.0345(6) 0.0267(5) -0.0082(4) -0.0060(4) -0.0082(5)
Cl9D 0.0313(6) 0.0384(6) 0.0423(6) -0.0071(5) -0.0116(5) -0.0064(5)
Cl12 0.0355(6) 0.0401(6) 0.0465(7) -0.0249(5) 0.0046(5) -0.0091(5)
Cl13 0.0390(6) 0.0236(5) 0.0440(6) -0.0084(5) -0.0043(5) -0.0115(4)
C1D 0.041(3) 0.026(2) 0.034(2) -0.0067(19) -0.013(2) -0.011(2)
B1D 0.041(3) 0.032(3) 0.027(3) -0.006(2) -0.007(2) -0.018(2)
B2D 0.036(3) 0.029(3) 0.030(3) -0.004(2) -0.010(2) -0.011(2)
B3D 0.039(3) 0.026(3) 0.030(3) -0.008(2) -0.006(2) -0.010(2)
B4D 0.044(3) 0.029(3) 0.031(3) -0.007(2) -0.012(2) -0.015(2)
B5D 0.034(3) 0.032(3) 0.035(3) -0.008(2) -0.007(2) -0.015(2)
B6D 0.033(3) 0.029(3) 0.027(2) -0.010(2) -0.004(2) -0.012(2)
B7D 0.029(2) 0.026(2) 0.027(2) -0.010(2) -0.003(2) -0.008(2)
B8D 0.032(3) 0.025(2) 0.026(2) -0.0070(19) -0.008(2) -0.007(2)
B9D 0.028(2) 0.028(3) 0.032(3) -0.009(2) -0.008(2) -0.007(2)
B10D 0.033(3) 0.027(2) 0.031(3) -0.010(2) -0.003(2) -0.012(2)
B11D 0.028(2) 0.024(2) 0.028(2) -0.0108(19) -0.006(2) -0.0062(19)
S1 0.0469(7) 0.0328(6) 0.0407(7) -0.0108(5) -0.0133(5) -0.0166(5)
S2 0.0879(12) 0.0272(7) 0.0707(11) -0.0120(7) -0.0460(10) -0.0143(7)
Si1 0.0319(6) 0.0297(6) 0.0325(6) -0.0128(5) -0.0037(5) -0.0109(5)
Si2 0.0700(10) 0.0444(8) 0.0434(8) -0.0070(7) -0.0189(8) -0.0324(8)
F1 0.089(3) 0.051(2) 0.0457(19) -0.0104(16) -0.0239(19) -0.0239(19)
F2 0.135(4) 0.042(2) 0.073(3) -0.0001(18) -0.050(3) -0.034(2)
F3 0.062(2) 0.062(2) 0.074(3) -0.028(2) -0.036(2) -0.0002(19)
F4 0.063(2) 0.066(2) 0.088(3) -0.031(2) -0.018(2) -0.027(2)
F5 0.106(4) 0.067(3) 0.126(4) -0.050(3) -0.062(3) -0.016(2)
F6 0.080(3) 0.055(2) 0.069(3) -0.011(2) -0.032(2) -0.008(2)
O1 0.0345(17) 0.0344(18) 0.0406(19) -0.0172(15) -0.0021(15) -0.0133(14)
O2 0.052(2) 0.050(2) 0.058(2) -0.0133(19) -0.0073(19) -0.0287(19)
O3 0.156(6) 0.050(3) 0.101(4) 0.012(3) -0.060(4) -0.068(4)
O4 0.086(3) 0.039(2) 0.089(3) -0.039(2) -0.054(3) 0.015(2)
N1 0.059(3) 0.040(2) 0.057(3) -0.025(2) -0.022(2) -0.010(2)
C1 0.035(3) 0.037(3) 0.039(3) -0.011(2) -0.005(2) -0.010(2)
C2 0.040(3) 0.038(3) 0.037(3) -0.015(2) -0.001(2) -0.010(2)
C3 0.047(3) 0.038(3) 0.044(3) -0.011(2) -0.014(2) -0.018(2)
C4 0.080(5) 0.037(3) 0.048(3) -0.013(3) -0.028(3) -0.017(3)
C5 0.070(4) 0.039(3) 0.080(4) -0.023(3) -0.029(3) -0.013(3)
C6 0.054(3) 0.034(3) 0.040(3) -0.010(2) -0.011(2) -0.017(2)
C7 0.038(3) 0.050(3) 0.056(3) -0.027(3) -0.001(2) -0.016(2)
C8 0.226(13) 0.152(9) 0.056(5) 0.020(5) -0.048(6) -0.165(10)
S1P 0.0430(7) 0.0334(6) 0.0441(7) -0.0093(5) -0.0133(6) -0.0110(5)
S2P 0.0422(7) 0.0315(7) 0.0427(8) -0.0081(6) -0.0061(6) -0.0097(6)
Si1P 0.0372(7) 0.0301(6) 0.0371(7) -0.0106(5) -0.0114(6) -0.0060(5)
Si2P 0.0355(7) 0.0430(8) 0.0370(7) -0.0102(6) -0.0018(6) -0.0130(6)
F1P 0.095(3) 0.053(2) 0.059(2) -0.0128(17) -0.032(2) -0.025(2)
F2P 0.112(3) 0.042(2) 0.070(3) -0.0144(18) -0.021(2) -0.030(2)
F3P 0.067(2) 0.056(2) 0.053(2) -0.0211(17) -0.0044(18) -0.0095(18)
F4P 0.0343(16) 0.0471(19) 0.066(2) -0.0030(16) -0.0097(15) -0.0020(14)
F5P 0.0415(17) 0.0520(19) 0.051(2) -0.0069(16) -0.0029(15) -0.0132(15)
F6P 0.065(2) 0.059(2) 0.064(2) -0.0225(18) -0.0049(18) -0.0288(19)
O1P 0.0393(19) 0.0361(18) 0.041(2) -0.0076(15) -0.0102(16) -0.0122(15)
O2P 0.045(2) 0.051(2) 0.067(3) -0.008(2) -0.016(2) -0.0179(19)
O3P 0.097(4) 0.047(3) 0.062(3) -0.005(2) -0.018(3) -0.040(3)
O4P 0.045(2) 0.052(2) 0.044(2) -0.0081(18) -0.0013(18) 0.0057(18)
N1P 0.038(2) 0.045(2) 0.043(2) -0.004(2) -0.0043(19) -0.0140(19)
C1P 0.042(3) 0.035(3) 0.054(3) -0.016(2) -0.017(3) -0.005(2)
C2P 0.046(3) 0.043(3) 0.050(3) -0.014(3) -0.022(3) -0.006(2)
C3P 0.046(3) 0.039(3) 0.040(3) -0.012(2) -0.007(2) -0.014(2)
C4P 0.070(4) 0.040(3) 0.046(3) -0.013(3) -0.014(3) -0.017(3)
C5P 0.038(3) 0.037(3) 0.049(3) -0.005(2) -0.003(2) -0.010(2)
C6P 0.040(3) 0.054(3) 0.045(3) -0.019(3) -0.009(2) -0.002(3)
C7P 0.032(3) 0.049(3) 0.059(4) -0.007(3) -0.004(3) -0.004(2)
C8P 0.096(6) 0.090(5) 0.045(4) -0.018(3) 0.001(4) -0.064(5)
S2A 0.079(5) 0.032(4) 0.075(5) -0.028(4) -0.040(4) -0.002(4)
O3A 0.070(16) 0.034(13) 0.064(16) -0.019(12) -0.034(13) -0.004(11)
S2Q 0.039(4) 0.049(5) 0.045(4) -0.003(4) -0.006(4) -0.006(4)
O3Q 0.044(12) 0.052(11) 0.054(12) -0.013(10) -0.007(11) -0.009(9)
O4A 0.084(6) 0.032(6) 0.076(6) -0.025(6) -0.046(6) 0.004(6)

loop_
_atom_type_symbol
_atom_type_description
_atom_type_scat_dispersion_real
_atom_type_scat_dispersion_imag
_atom_type_scat_source
C C 0.0181 0.0091 'International Tables Vol C Tables 4.2.6.8 and 6.1.1.4'
H H 0.0000 0.0000 'International Tables Vol C Tables 4.2.6.8 and 6.1.1.4'
B B 0.0090 0.0039 'International Tables Vol C Tables 4.2.6.8 and 6.1.1.4'
Cl Cl 0.3639 0.7018 'International Tables Vol C Tables 4.2.6.8 and 6.1.1.4'
F F 0.0727 0.0534 'International Tables Vol C Tables 4.2.6.8 and 6.1.1.4'
N N 0.0311 0.0180 'International Tables Vol C Tables 4.2.6.8 and 6.1.1.4'
O O 0.0492 0.0322 'International Tables Vol C Tables 4.2.6.8 and 6.1.1.4'
S S 0.3331 0.5567 'International Tables Vol C Tables 4.2.6.8 and 6.1.1.4'
Si Si 0.2541 0.3302 'International Tables Vol C Tables 4.2.6.8 and 6.1.1.4'

loop_
_exptl_crystal_face_index_h
_exptl_crystal_face_index_k
_exptl_crystal_face_index_l
_exptl_crystal_face_perp_dist
3 2 -2 0.0418
-4 -3 3 0.0299
3 0 2 0.1585
4 -1 5 0.1661
-4 0 -3 0.1431
2 5 4 0.0216
-2 -5 -4 0.0694
-1 -5 -1 0.1041
2 -4 -3 0.1055

loop_
_geom_angle_atom_site_label_1
_geom_angle_atom_site_label_2
_geom_angle_atom_site_label_3
_geom_angle
_geom_angle_site_symmetry_1
_geom_angle_site_symmetry_3
_geom_angle_publ_flag
B1C C1C H1CA 117.7 . . ?
B1C C1C B2C 62.5(3) . . ?
B2C C1C H1CA 118.0 . . ?
B3C C1C H1CA 118.0 . . ?
B3C C1C B1C 114.3(4) . . ?
B3C C1C B2C 62.5(3) . . ?
B3C C1C B5C 114.7(3) . . ?
B4C C1C H1CA 117.5 . . ?
B4C C1C B1C 115.1(3) . . ?
B4C C1C B2C 114.5(3) . . ?
B4C C1C B3C 62.5(3) . . ?
B4C C1C B5C 63.2(3) . . ?
B5C C1C H1CA 117.4 . . ?
B5C C1C B1C 62.8(3) . . ?
B5C C1C B2C 114.6(4) . . ?
Cl1 B1C B2C 120.6(3) . . ?
Cl1 B1C B5C 119.8(3) . . ?
Cl1 B1C B6C 125.6(4) . . ?
Cl1 B1C B10C 125.4(3) . . ?
C1C B1C Cl1 121.2(3) . . ?
C1C B1C B2C 58.9(3) . . ?
C1C B1C B5C 58.6(3) . . ?
C1C B1C B6C 104.4(4) . . ?
C1C B1C B10C 104.3(3) . . ?
B2C B1C B5C 108.1(4) . . ?
B6C B1C B2C 59.5(3) . . ?
B6C B1C B5C 108.2(4) . . ?
B6C B1C B10C 60.3(3) . . ?
B10C B1C B2C 107.8(4) . . ?
B10C B1C B5C 59.9(3) . . ?
Cl2 B2C B1C 120.2(3) . . ?
Cl2 B2C B3C 119.8(3) . . ?
Cl2 B2C B6C 126.0(3) . . ?
Cl2 B2C B7C 125.4(3) . . ?
C1C B2C Cl2 120.5(3) . . ?
C1C B2C B1C 58.6(3) . . ?
C1C B2C B3C 58.5(3) . . ?
C1C B2C B6C 104.6(3) . . ?
C1C B2C B7C 104.5(3) . . ?
B3C B2C B1C 107.9(4) . . ?
B6C B2C B1C 60.0(3) . . ?
B6C B2C B3C 108.1(3) . . ?
B6C B2C B7C 60.9(3) . . ?
B7C B2C B1C 108.7(3) . . ?
B7C B2C B3C 59.5(3) . . ?
Cl3 B3C B2C 120.3(3) . . ?
Cl3 B3C B4C 120.1(3) . . ?
Cl3 B3C B7C 124.2(3) . . ?
Cl3 B3C B8C 124.2(3) . . ?
C1C B3C Cl3 121.7(3) . . ?
C1C B3C B2C 59.0(3) . . ?
C1C B3C B4C 58.6(3) . . ?
C1C B3C B7C 105.3(3) . . ?
C1C B3C B8C 104.9(3) . . ?
B4C B3C B2C 108.4(3) . . ?
B7C B3C B2C 60.1(3) . . ?
B7C B3C B4C 108.9(3) . . ?
B7C B3C B8C 61.1(3) . . ?
B8C B3C B2C 108.9(3) . . ?
B8C B3C B4C 59.8(3) . . ?
Cl4 B4C B3C 119.2(3) . . ?
Cl4 B4C B5C 121.3(3) . . ?
Cl4 B4C B8C 124.2(3) . . ?
Cl4 B4C B9C 125.8(3) . . ?
C1C B4C Cl4 120.9(3) . . ?
C1C B4C B3C 58.9(3) . . ?
C1C B4C B5C 58.6(3) . . ?
C1C B4C B8C 105.1(4) . . ?
C1C B4C B9C 104.7(4) . . ?
B3C B4C B5C 108.0(3) . . ?
B8C B4C B3C 59.9(3) . . ?
B8C B4C B5C 108.5(4) . . ?
B8C B4C B9C 61.0(3) . . ?
B9C B4C B3C 108.4(4) . . ?
B9C B4C B5C 59.6(3) . . ?
Cl5 B5C B1C 120.3(3) . . ?
Cl5 B5C B4C 120.9(3) . . ?
Cl5 B5C B9C 124.7(3) . . ?
Cl5 B5C B10C 125.1(3) . . ?
C1C B5C Cl5 121.9(3) . . ?
C1C B5C B1C 58.6(3) . . ?
C1C B5C B4C 58.2(3) . . ?
C1C B5C B9C 104.3(4) . . ?
C1C B5C B10C 104.2(3) . . ?
B1C B5C B4C 107.5(4) . . ?
B9C B5C B1C 108.5(4) . . ?
B9C B5C B4C 59.6(3) . . ?
B9C B5C B10C 60.8(3) . . ?
B10C B5C B1C 59.7(3) . . ?
B10C B5C B4C 107.8(4) . . ?
Cl6 B6C B7C 120.8(3) . . ?
Cl6 B6C B10C 122.8(3) . . ?
Cl6 B6C B11C 122.4(3) . . ?
B1C B6C Cl6 122.0(3) . . ?
B1C B6C B7C 108.2(4) . . ?
B1C B6C B10C 59.9(3) . . ?
B1C B6C B11C 107.5(4) . . ?
B2C B6C Cl6 120.8(3) . . ?
B2C B6C B1C 60.5(3) . . ?
B2C B6C B7C 59.8(3) . . ?
B2C B6C B10C 108.2(4) . . ?
B2C B6C B11C 107.6(4) . . ?
B7C B6C B11C 60.0(3) . . ?
B10C B6C B7C 108.0(4) . . ?
B10C B6C B11C 59.6(3) . . ?
Cl7 B7C B6C 122.1(3) . . ?
Cl7 B7C B8C 121.7(3) . . ?
Cl7 B7C B11C 122.4(3) . . ?
B2C B7C Cl7 121.8(3) . . ?
B2C B7C B6C 59.3(3) . . ?
B2C B7C B8C 108.0(4) . . ?
B2C B7C B11C 107.3(4) . . ?
B3C B7C Cl7 121.7(3) . . ?
B3C B7C B2C 60.5(3) . . ?
B3C B7C B6C 107.6(4) . . ?
B3C B7C B8C 59.6(3) . . ?
B3C B7C B11C 107.1(4) . . ?
B6C B7C B8C 107.9(3) . . ?
B6C B7C B11C 60.1(3) . . ?
B8C B7C B11C 59.8(3) . . ?
Cl8 B8C B3C 120.8(3) . . ?
Cl8 B8C B4C 120.2(3) . . ?
Cl8 B8C B7C 122.5(3) . . ?
Cl8 B8C B9C 122.1(3) . . ?
Cl8 B8C B11C 123.9(3) . . ?
B3C B8C B7C 59.3(3) . . ?
B3C B8C B9C 107.7(4) . . ?
B3C B8C B11C 107.2(3) . . ?
B4C B8C B3C 60.3(3) . . ?
B4C B8C B7C 107.8(3) . . ?
B4C B8C B9C 59.6(3) . . ?
B4C B8C B11C 107.5(4) . . ?
B7C B8C B9C 108.1(4) . . ?
B11C B8C B7C 60.1(3) . . ?
B11C B8C B9C 59.9(3) . . ?
Cl9 B9C B4C 121.9(4) . . ?
Cl9 B9C B5C 121.7(4) . . ?
Cl9 B9C B8C 121.7(3) . . ?
Cl9 B9C B10C 122.2(3) . . ?
Cl9 B9C B11C 122.0(3) . . ?
B4C B9C B5C 60.8(3) . . ?
B4C B9C B8C 59.4(3) . . ?
B4C B9C B10C 107.9(3) . . ?
B4C B9C B11C 107.2(4) . . ?
B5C B9C B8C 108.2(3) . . ?
B5C B9C B10C 59.8(3) . . ?
B5C B9C B11C 107.6(4) . . ?
B8C B9C B10C 107.5(4) . . ?
B11C B9C B8C 59.9(3) . . ?
B11C B9C B10C 59.5(3) . . ?
Cl10 B10C B1C 120.6(3) . . ?
Cl10 B10C B5C 121.2(4) . . ?
Cl10 B10C B6C 121.3(4) . . ?
Cl10 B10C B9C 122.5(3) . . ?
Cl10 B10C B11C 122.6(4) . . ?
B1C B10C B5C 60.5(3) . . ?
B1C B10C B6C 59.8(3) . . ?
B1C B10C B9C 108.0(4) . . ?
B1C B10C B11C 108.2(4) . . ?
B5C B10C B6C 108.3(3) . . ?
B5C B10C B9C 59.4(3) . . ?
B5C B10C B11C 107.7(4) . . ?
B6C B10C B9C 108.5(4) . . ?
B11C B10C B6C 60.5(3) . . ?
B11C B10C B9C 60.1(3) . . ?
Cl11 B11C B6C 121.5(3) . . ?
Cl11 B11C B7C 122.2(3) . . ?
Cl11 B11C B8C 122.1(3) . . ?
Cl11 B11C B9C 121.3(3) . . ?
Cl11 B11C B10C 120.8(3) . . ?
B7C B11C B6C 59.9(3) . . ?
B8C B11C B6C 108.1(3) . . ?
B8C B11C B7C 60.1(3) . . ?
B8C B11C B9C 60.2(3) . . ?
B9C B11C B6C 108.2(4) . . ?
B9C B11C B7C 108.3(4) . . ?
B10C B11C B6C 59.8(3) . . ?
B10C B11C B7C 108.1(4) . . ?
B10C B11C B8C 108.5(4) . . ?
B10C B11C B9C 60.5(3) . . ?
B1D C1D H1D 117.6 . . ?
B1D C1D B2D 62.7(3) . . ?
B1D C1D B5D 63.1(3) . . ?
B2D C1D H1D 117.9 . . ?
B2D C1D B5D 115.0(4) . . ?
B3D C1D H1D 118.0 . . ?
B3D C1D B1D 114.4(4) . . ?
B3D C1D B2D 62.3(3) . . ?
B3D C1D B4D 62.8(3) . . ?
B3D C1D B5D 114.9(4) . . ?
B4D C1D H1D 117.5 . . ?
B4D C1D B1D 115.1(4) . . ?
B4D C1D B2D 114.6(4) . . ?
B4D C1D B5D 63.0(3) . . ?
B5D C1D H1D 117.3 . . ?
Cl1D B1D B2D 119.7(4) . . ?
Cl1D B1D B5D 120.6(4) . . ?
Cl1D B1D B10D 125.3(4) . . ?
C1D B1D Cl1D 121.1(4) . . ?
C1D B1D B2D 58.7(3) . . ?
C1D B1D B5D 58.5(3) . . ?
C1D B1D B6D 104.8(4) . . ?
C1D B1D B10D 104.7(4) . . ?
B2D B1D B5D 108.0(4) . . ?
B6D B1D Cl1D 124.6(4) . . ?
B6D B1D B2D 59.9(3) . . ?
B6D B1D B5D 108.7(4) . . ?
B6D B1D B10D 61.0(3) . . ?
B10D B1D B2D 108.6(4) . . ?
B10D B1D B5D 60.0(3) . . ?
Cl2D B2D B1D 119.7(4) . . ?
Cl2D B2D B3D 120.2(4) . . ?
Cl2D B2D B6D 125.2(4) . . ?
Cl2D B2D B7D 125.8(4) . . ?
C1D B2D Cl2D 120.6(4) . . ?
C1D B2D B1D 58.6(3) . . ?
C1D B2D B3D 58.8(3) . . ?
C1D B2D B6D 104.7(4) . . ?
C1D B2D B7D 104.8(4) . . ?
B3D B2D B1D 108.2(4) . . ?
B3D B2D B6D 108.6(4) . . ?
B3D B2D B7D 60.0(3) . . ?
B6D B2D B1D 59.7(3) . . ?
B6D B2D B7D 60.7(3) . . ?
B7D B2D B1D 108.2(4) . . ?
Cl3D B3D B2D 119.4(4) . . ?
Cl3D B3D B4D 120.5(4) . . ?
Cl3D B3D B7D 124.7(4) . . ?
Cl3D B3D B8D 125.4(4) . . ?
C1D B3D Cl3D 121.0(4) . . ?
C1D B3D B2D 58.9(3) . . ?
C1D B3D B4D 58.6(3) . . ?
C1D B3D B7D 105.0(4) . . ?
C1D B3D B8D 104.8(4) . . ?
B2D B3D B4D 108.4(4) . . ?
B2D B3D B7D 60.2(3) . . ?
B2D B3D B8D 108.5(4) . . ?
B7D B3D B4D 108.6(4) . . ?
B7D B3D B8D 60.4(3) . . ?
B8D B3D B4D 60.0(3) . . ?
Cl4D B4D B3D 120.0(4) . . ?
Cl4D B4D B5D 120.2(4) . . ?
Cl4D B4D B8D 125.5(4) . . ?
Cl4D B4D B9D 125.8(4) . . ?
C1D B4D Cl4D 120.8(4) . . ?
C1D B4D B3D 58.6(3) . . ?
C1D B4D B5D 58.6(3) . . ?
C1D B4D B8D 104.5(4) . . ?
C1D B4D B9D 104.3(4) . . ?
B3D B4D B5D 107.9(4) . . ?
B8D B4D B3D 59.8(3) . . ?
B8D B4D B5D 108.2(4) . . ?
B9D B4D B3D 108.0(4) . . ?
B9D B4D B5D 59.7(3) . . ?
B9D B4D B8D 60.5(3) . . ?
Cl5D B5D B1D 120.4(4) . . ?
Cl5D B5D B4D 120.6(4) . . ?
Cl5D B5D B9D 125.4(4) . . ?
Cl5D B5D B10D 125.0(4) . . ?
C1D B5D Cl5D 121.5(4) . . ?
C1D B5D B1D 58.4(3) . . ?
C1D B5D B4D 58.4(3) . . ?
C1D B5D B9D 104.3(4) . . ?
C1D B5D B10D 104.3(4) . . ?
B4D B5D B1D 107.6(4) . . ?
B9D B5D B1D 107.9(4) . . ?
B9D B5D B4D 59.7(3) . . ?
B9D B5D B10D 60.8(3) . . ?
B10D B5D B1D 59.5(3) . . ?
B10D B5D B4D 108.3(4) . . ?
Cl6D B6D B2D 121.4(4) . . ?
Cl6D B6D B7D 120.9(3) . . ?
Cl6D B6D B10D 122.6(3) . . ?
Cl6D B6D B11D 122.3(3) . . ?
B1D B6D Cl6D 122.3(3) . . ?
B1D B6D B2D 60.5(3) . . ?
B1D B6D B7D 108.1(4) . . ?
B1D B6D B10D 59.6(3) . . ?
B1D B6D B11D 107.3(4) . . ?
B2D B6D B7D 59.8(3) . . ?
B2D B6D B10D 107.9(4) . . ?
B2D B6D B11D 107.2(3) . . ?
B7D B6D B10D 107.9(4) . . ?
B7D B6D B11D 59.6(3) . . ?
B10D B6D B11D 59.8(3) . . ?
Cl7D B7D B2D 122.1(3) . . ?
Cl7D B7D B6D 121.9(3) . . ?
Cl7D B7D B8D 121.5(3) . . ?
Cl7D B7D B11D 121.9(3) . . ?
B2D B7D B6D 59.5(3) . . ?
B2D B7D B8D 107.8(4) . . ?
B2D B7D B11D 107.6(4) . . ?
B3D B7D Cl7D 122.0(3) . . ?
B3D B7D B2D 59.8(3) . . ?
B3D B7D B6D 107.5(4) . . ?
B3D B7D B8D 59.8(3) . . ?
B3D B7D B11D 107.4(4) . . ?
B8D B7D B6D 108.3(4) . . ?
B8D B7D B11D 59.9(3) . . ?
B11D B7D B6D 60.4(3) . . ?
Cl8D B8D B3D 120.4(3) . . ?
Cl8D B8D B4D 121.0(3) . . ?
Cl8D B8D B7D 121.4(3) . . ?
Cl8D B8D B9D 123.0(3) . . ?
Cl8D B8D B11D 123.4(3) . . ?
B3D B8D B4D 60.1(3) . . ?
B3D B8D B7D 59.7(3) . . ?
B3D B8D B9D 107.6(4) . . ?
B3D B8D B11D 107.5(4) . . ?
B4D B8D B7D 108.1(4) . . ?
B4D B8D B9D 59.6(3) . . ?
B4D B8D B11D 107.7(4) . . ?
B7D B8D B9D 108.1(4) . . ?
B11D B8D B7D 60.1(3) . . ?
B11D B8D B9D 60.0(3) . . ?
Cl9D B9D B8D 121.7(4) . . ?
Cl9D B9D B10D 121.6(3) . . ?
Cl9D B9D B11D 121.7(3) . . ?
B4D B9D Cl9D 121.8(4) . . ?
B4D B9D B8D 59.9(3) . . ?
B4D B9D B10D 108.2(4) . . ?
B4D B9D B11D 107.7(4) . . ?
B5D B9D Cl9D 121.6(4) . . ?
B5D B9D B4D 60.6(3) . . ?
B5D B9D B8D 108.4(4) . . ?
B5D B9D B10D 59.8(3) . . ?
B5D B9D B11D 107.9(4) . . ?
B8D B9D B10D 108.0(4) . . ?
B11D B9D B8D 59.8(3) . . ?
B11D B9D B10D 60.1(3) . . ?
Cl12 B10D B1D 120.8(4) . . ?
Cl12 B10D B5D 121.2(4) . . ?
Cl12 B10D B6D 121.7(3) . . ?
Cl12 B10D B9D 122.9(4) . . ?
Cl12 B10D B11D 123.3(3) . . ?
B1D B10D B5D 60.6(3) . . ?
B1D B10D B6D 59.4(3) . . ?
B1D B10D B9D 107.6(4) . . ?
B1D B10D B11D 107.4(4) . . ?
B5D B10D B6D 107.9(4) . . ?
B5D B10D B9D 59.4(3) . . ?
B5D B10D B11D 107.2(4) . . ?
B6D B10D B9D 107.7(4) . . ?
B11D B10D B6D 60.2(3) . . ?
B11D B10D B9D 59.6(3) . . ?
Cl13 B11D B6D 121.3(3) . . ?
Cl13 B11D B7D 122.2(3) . . ?
Cl13 B11D B8D 122.3(3) . . ?
Cl13 B11D B9D 121.4(3) . . ?
Cl13 B11D B10D 120.6(3) . . ?
B7D B11D B6D 59.9(3) . . ?
B7D B11D B10D 108.2(4) . . ?
B8D B11D B6D 108.1(3) . . ?
B8D B11D B7D 60.0(3) . . ?
B8D B11D B9D 60.2(3) . . ?
B8D B11D B10D 108.6(4) . . ?
B9D B11D B6D 108.1(4) . . ?
B9D B11D B7D 108.2(3) . . ?
B9D B11D B10D 60.3(3) . . ?
B10D B11D B6D 59.9(3) . . ?
O1 S1 N1 102.0(3) . . ?
O1 S1 C4 103.5(3) . . ?
O2 S1 O1 117.3(2) . . ?
O2 S1 N1 119.2(3) . . ?
O2 S1 C4 107.4(3) . . ?
N1 S1 C4 105.9(3) . . ?
O3 S2 O4 116.3(4) . . ?
O3 S2 N1 117.9(3) . . ?
O3 S2 C5 107.7(4) . . ?
O4 S2 N1 106.5(3) . . ?
O4 S2 C5 98.4(3) . . ?
N1 S2 C5 108.0(3) . . ?
O1 Si1 C1 100.6(2) . . ?
O1 Si1 C2 104.3(2) . . ?
O1 Si1 C3 103.1(2) . . ?
C1 Si1 C2 117.2(2) . . ?
C1 Si1 C3 114.5(3) . . ?
C3 Si1 C2 114.3(3) . . ?
O4 Si2 C6 105.2(3) . . ?
O4 Si2 C8 106.2(5) . . ?
C7 Si2 O4 99.1(3) . . ?
C7 Si2 C6 116.4(3) . . ?
C7 Si2 C8 113.2(4) . . ?
C8 Si2 C6 114.5(3) . . ?
O4A Si2 C6 107.1(11) . . ?
O4A Si2 C7 117(2) . . ?
O4A Si2 C8 84(2) . . ?
S1 O1 Si1 141.0(2) . . ?
S2 O4 Si2 138.6(3) . . ?
S2 N1 S1 123.9(4) . . ?
S2A N1 S1 148.4(10) . . ?
Si1 C1 H1A 109.5 . . ?
Si1 C1 H1B 109.5 . . ?
Si1 C1 H1C 109.5 . . ?
H1A C1 H1B 109.5 . . ?
H1A C1 H1C 109.5 . . ?
H1B C1 H1C 109.5 . . ?
Si1 C2 H2A 109.5 . . ?
Si1 C2 H2B 109.5 . . ?
Si1 C2 H2C 109.5 . . ?
H2A C2 H2B 109.5 . . ?
H2A C2 H2C 109.5 . . ?
H2B C2 H2C 109.5 . . ?
Si1 C3 H3A 109.5 . . ?
Si1 C3 H3B 109.5 . . ?
Si1 C3 H3C 109.5 . . ?
H3A C3 H3B 109.5 . . ?
H3A C3 H3C 109.5 . . ?
H3B C3 H3C 109.5 . . ?
F1 C4 S1 106.7(4) . . ?
F2 C4 S1 108.8(4) . . ?
F2 C4 F1 110.3(6) . . ?
F2 C4 F3 110.8(5) . . ?
F3 C4 S1 109.4(5) . . ?
F3 C4 F1 110.7(5) . . ?
F4 C5 S2 106.8(5) . . ?
F4 C5 S2A 114.5(7) . . ?
F5 C5 S2 109.8(5) . . ?
F5 C5 F4 111.6(6) . . ?
F5 C5 F6 109.8(7) . . ?
F5 C5 S2A 129.1(7) . . ?
F6 C5 S2 109.0(5) . . ?
F6 C5 F4 109.7(5) . . ?
F6 C5 S2A 73.3(8) . . ?
Si2 C6 H6A 109.5 . . ?
Si2 C6 H6B 109.5 . . ?
Si2 C6 H6C 109.5 . . ?
H6A C6 H6B 109.5 . . ?
H6A C6 H6C 109.5 . . ?
H6B C6 H6C 109.5 . . ?
Si2 C7 H7A 109.5 . . ?
Si2 C7 H7B 109.5 . . ?
Si2 C7 H7C 109.5 . . ?
H7A C7 H7B 109.5 . . ?
H7A C7 H7C 109.5 . . ?
H7B C7 H7C 109.5 . . ?
Si2 C8 H8A 109.5 . . ?
Si2 C8 H8B 109.5 . . ?
Si2 C8 H8C 109.5 . . ?
H8A C8 H8B 109.5 . . ?
H8A C8 H8C 109.5 . . ?
H8B C8 H8C 109.5 . . ?
O1P S1P N1P 103.6(2) . . ?
O1P S1P C4P 103.8(3) . . ?
O2P S1P O1P 116.4(2) . . ?
O2P S1P N1P 118.4(3) . . ?
O2P S1P C4P 107.3(3) . . ?
N1P S1P C4P 106.0(3) . . ?
O3P S2P O4P 116.5(3) . . ?
O3P S2P N1P 118.7(3) . . ?
O3P S2P C5P 108.3(3) . . ?
O4P S2P N1P 105.5(3) . . ?
O4P S2P C5P 99.4(3) . . ?
N1P S2P C5P 106.3(3) . . ?
O1P Si1P C1P 101.4(2) . . ?
O1P Si1P C2P 104.2(2) . . ?
O1P Si1P C3P 103.6(2) . . ?
C2P Si1P C1P 116.1(3) . . ?
C3P Si1P C1P 114.6(3) . . ?
C3P Si1P C2P 114.5(3) . . ?
O4P Si2P C6P 104.8(2) . . ?
O4P Si2P C7P 101.6(2) . . ?
O4P Si2P C8P 104.0(3) . . ?
C7P Si2P C6P 114.8(3) . . ?
C8P Si2P C6P 115.2(3) . . ?
C8P Si2P C7P 114.3(4) . . ?
S1P O1P Si1P 142.3(2) . . ?
S2P O4P Si2P 140.2(3) . . ?
S2Q O4P Si2P 127.9(7) . . ?
S2P N1P S1P 123.8(3) . . ?
S2Q N1P S1P 146.9(9) . . ?
Si1P C1P H1PA 109.5 . . ?
Si1P C1P H1PB 109.5 . . ?
Si1P C1P H1PC 109.5 . . ?
H1PA C1P H1PB 109.5 . . ?
H1PA C1P H1PC 109.5 . . ?
H1PB C1P H1PC 109.5 . . ?
Si1P C2P H2PA 109.5 . . ?
Si1P C2P H2PB 109.5 . . ?
Si1P C2P H2PC 109.5 . . ?
H2PA C2P H2PB 109.5 . . ?
H2PA C2P H2PC 109.5 . . ?
H2PB C2P H2PC 109.5 . . ?
Si1P C3P H3PA 109.5 . . ?
Si1P C3P H3PB 109.5 . . ?
Si1P C3P H3PC 109.5 . . ?
H3PA C3P H3PB 109.5 . . ?
H3PA C3P H3PC 109.5 . . ?
H3PB C3P H3PC 109.5 . . ?
F1P C4P S1P 108.4(4) . . ?
F2P C4P S1P 109.6(4) . . ?
F2P C4P F1P 109.3(5) . . ?
F3P C4P S1P 110.8(4) . . ?
F3P C4P F1P 109.1(5) . . ?
F3P C4P F2P 109.6(5) . . ?
F4P C5P S2P 107.6(4) . . ?
F4P C5P F6P 109.5(5) . . ?
F4P C5P S2Q 113.1(7) . . ?
F5P C5P S2P 109.6(4) . . ?
F5P C5P F4P 110.6(5) . . ?
F5P C5P F6P 109.5(5) . . ?
F5P C5P S2Q 127.3(6) . . ?
F6P C5P S2P 110.0(4) . . ?
F6P C5P S2Q 82.1(9) . . ?
Si2P C6P H6PA 109.5 . . ?
Si2P C6P H6PB 109.5 . . ?
Si2P C6P H6PC 109.5 . . ?
H6PA C6P H6PB 109.5 . . ?
H6PA C6P H6PC 109.5 . . ?
H6PB C6P H6PC 109.5 . . ?
Si2P C7P H7PA 109.5 . . ?
Si2P C7P H7PB 109.5 . . ?
Si2P C7P H7PC 109.5 . . ?
H7PA C7P H7PB 109.5 . . ?
H7PA C7P H7PC 109.5 . . ?
H7PB C7P H7PC 109.5 . . ?
Si2P C8P H8PA 109.5 . . ?
Si2P C8P H8PB 109.5 . . ?
Si2P C8P H8PC 109.5 . . ?
H8PA C8P H8PB 109.5 . . ?
H8PA C8P H8PC 109.5 . . ?
H8PB C8P H8PC 109.5 . . ?
N1 S2A C5 124.2(17) . . ?
N1 S2A O3A 100(2) . . ?
N1 S2A O4A 122(2) . . ?
O3A S2A C5 92(3) . . ?
O3A S2A O4A 109(4) . . ?
O4A S2A C5 103(2) . . ?
O4P S2Q C5P 98.6(8) . . ?
O4P S2Q O3Q 123(2) . . ?
N1P S2Q O4P 126.0(13) . . ?
N1P S2Q C5P 129.7(11) . . ?
N1P S2Q O3Q 89(2) . . ?
O3Q S2Q C5P 84(2) . . ?
S2A O4A Si2 141(2) . . ?

loop_
_geom_bond_atom_site_label_1
_geom_bond_atom_site_label_2
_geom_bond_distance
_geom_bond_site_symmetry_2
_geom_bond_publ_flag
Cl1 B1C 1.762(5) . ?
Cl2 B2C 1.767(5) . ?
Cl3 B3C 1.765(5) . ?
Cl4 B4C 1.768(5) . ?
Cl5 B5C 1.767(5) . ?
Cl6 B6C 1.782(5) . ?
Cl7 B7C 1.780(5) . ?
Cl8 B8C 1.773(5) . ?
Cl9 B9C 1.775(5) . ?
Cl10 B10C 1.779(5) . ?
Cl11 B11C 1.782(5) . ?
C1C H1CA 1.1200 . ?
C1C B1C 1.723(7) . ?
C1C B2C 1.727(7) . ?
C1C B3C 1.719(7) . ?
C1C B4C 1.715(6) . ?
C1C B5C 1.722(6) . ?
B1C B2C 1.790(7) . ?
B1C B5C 1.796(7) . ?
B1C B6C 1.780(7) . ?
B1C B10C 1.781(7) . ?
B2C B3C 1.786(7) . ?
B2C B6C 1.772(7) . ?
B2C B7C 1.780(7) . ?
B3C B4C 1.782(7) . ?
B3C B7C 1.769(7) . ?
B3C B8C 1.774(7) . ?
B4C B5C 1.800(7) . ?
B4C B8C 1.773(7) . ?
B4C B9C 1.778(7) . ?
B5C B9C 1.778(7) . ?
B5C B10C 1.785(8) . ?
B6C B7C 1.800(7) . ?
B6C B10C 1.789(7) . ?
B6C B11C 1.802(7) . ?
B7C B8C 1.801(7) . ?
B7C B11C 1.801(7) . ?
B8C B9C 1.801(7) . ?
B8C B11C 1.795(7) . ?
B9C B10C 1.804(7) . ?
B9C B11C 1.796(8) . ?
B10C B11C 1.786(8) . ?
Cl1D B1D 1.775(5) . ?
Cl2D B2D 1.770(5) . ?
Cl3D B3D 1.769(5) . ?
Cl4D B4D 1.765(5) . ?
Cl5D B5D 1.762(6) . ?
Cl6D B6D 1.775(5) . ?
Cl7D B7D 1.780(5) . ?
Cl8D B8D 1.779(5) . ?
Cl9D B9D 1.781(5) . ?
Cl12 B10D 1.774(5) . ?
Cl13 B11D 1.779(5) . ?
C1D H1D 1.1200 . ?
C1D B1D 1.716(7) . ?
C1D B2D 1.717(7) . ?
C1D B3D 1.714(8) . ?
C1D B4D 1.715(7) . ?
C1D B5D 1.717(7) . ?
B1D B2D 1.786(8) . ?
B1D B5D 1.796(8) . ?
B1D B6D 1.772(8) . ?
B1D B10D 1.776(8) . ?
B2D B3D 1.774(8) . ?
B2D B6D 1.775(7) . ?
B2D B7D 1.781(8) . ?
B3D B4D 1.786(8) . ?
B3D B7D 1.778(7) . ?
B3D B8D 1.780(7) . ?
B4D B5D 1.793(8) . ?
B4D B8D 1.784(8) . ?
B4D B9D 1.778(7) . ?
B5D B9D 1.777(8) . ?
B5D B10D 1.785(7) . ?
B6D B7D 1.797(7) . ?
B6D B10D 1.801(8) . ?
B6D B11D 1.806(7) . ?
B7D B8D 1.790(7) . ?
B7D B11D 1.791(7) . ?
B8D B9D 1.795(7) . ?
B8D B11D 1.787(7) . ?
B9D B10D 1.804(8) . ?
B9D B11D 1.791(7) . ?
B10D B11D 1.799(7) . ?
S1 O1 1.470(4) . ?
S1 O2 1.413(4) . ?
S1 N1 1.564(5) . ?
S1 C4 1.854(6) . ?
S2 O3 1.419(7) . ?
S2 O4 1.479(6) . ?
S2 N1 1.550(5) . ?
S2 C5 1.851(7) . ?
Si1 O1 1.814(3) . ?
Si1 C1 1.828(5) . ?
Si1 C2 1.840(5) . ?
Si1 C3 1.830(5) . ?
Si2 O4 1.811(5) . ?
Si2 C6 1.844(6) . ?
Si2 C7 1.806(6) . ?
Si2 C8 1.820(8) . ?
Si2 O4A 1.805(11) . ?
F1 C4 1.329(7) . ?
F2 C4 1.308(7) . ?
F3 C4 1.319(8) . ?
F4 C5 1.326(8) . ?
F5 C5 1.273(7) . ?
F6 C5 1.319(9) . ?
N1 S2A 1.176(19) . ?
C1 H1A 0.9800 . ?
C1 H1B 0.9800 . ?
C1 H1C 0.9800 . ?
C2 H2A 0.9800 . ?
C2 H2B 0.9800 . ?
C2 H2C 0.9800 . ?
C3 H3A 0.9800 . ?
C3 H3B 0.9800 . ?
C3 H3C 0.9800 . ?
C5 S2A 1.92(2) . ?
C6 H6A 0.9800 . ?
C6 H6B 0.9800 . ?
C6 H6C 0.9800 . ?
C7 H7A 0.9800 . ?
C7 H7B 0.9800 . ?
C7 H7C 0.9800 . ?
C8 H8A 0.9800 . ?
C8 H8B 0.9800 . ?
C8 H8C 0.9800 . ?
S1P O1P 1.472(4) . ?
S1P O2P 1.423(4) . ?
S1P N1P 1.577(5) . ?
S1P C4P 1.823(6) . ?
S2P O3P 1.414(5) . ?
S2P O4P 1.479(4) . ?
S2P N1P 1.562(5) . ?
S2P C5P 1.841(6) . ?
Si1P O1P 1.818(4) . ?
Si1P C1P 1.838(6) . ?
Si1P C2P 1.837(6) . ?
Si1P C3P 1.828(6) . ?
Si2P O4P 1.802(4) . ?
Si2P C6P 1.835(6) . ?
Si2P C7P 1.832(6) . ?
Si2P C8P 1.809(7) . ?
F1P C4P 1.327(7) . ?
F2P C4P 1.323(7) . ?
F3P C4P 1.320(8) . ?
F4P C5P 1.320(7) . ?
F5P C5P 1.297(7) . ?
F6P C5P 1.323(7) . ?
O4P S2Q 1.528(14) . ?
N1P S2Q 1.182(16) . ?
C1P H1PA 0.9800 . ?
C1P H1PB 0.9800 . ?
C1P H1PC 0.9800 . ?
C2P H2PA 0.9800 . ?
C2P H2PB 0.9800 . ?
C2P H2PC 0.9800 . ?
C3P H3PA 0.9800 . ?
C3P H3PB 0.9800 . ?
C3P H3PC 0.9800 . ?
C5P S2Q 1.816(15) . ?
C6P H6PA 0.9800 . ?
C6P H6PB 0.9800 . ?
C6P H6PC 0.9800 . ?
C7P H7PA 0.9800 . ?
C7P H7PB 0.9800 . ?
C7P H7PC 0.9800 . ?
C8P H8PA 0.9800 . ?
C8P H8PB 0.9800 . ?
C8P H8PC 0.9800 . ?
S2A O3A 1.30(6) . ?
S2A O4A 1.473(11) . ?
S2Q O3Q 1.59(6) . ?

loop_
_geom_torsion_atom_site_label_1
_geom_torsion_atom_site_label_2
_geom_torsion_atom_site_label_3
_geom_torsion_atom_site_label_4
_geom_torsion
_geom_torsion_site_symmetry_1
_geom_torsion_site_symmetry_2
_geom_torsion_site_symmetry_3
_geom_torsion_site_symmetry_4
_geom_torsion_publ_flag
Cl1 B1C B2C Cl2 -0.8(6) . . . . ?
Cl1 B1C B2C C1C -110.2(4) . . . . ?
Cl1 B1C B2C B3C -143.1(4) . . . . ?
Cl1 B1C B2C B6C 115.9(4) . . . . ?
Cl1 B1C B2C B7C 153.9(4) . . . . ?
Cl1 B1C B5C Cl5 -0.7(6) . . . . ?
Cl1 B1C B5C C1C 110.4(4) . . . . ?
Cl1 B1C B5C B4C 143.3(4) . . . . ?
Cl1 B1C B5C B9C -153.7(3) . . . . ?
Cl1 B1C B5C B10C -116.0(4) . . . . ?
Cl1 B1C B6C Cl6 2.2(6) . . . . ?
Cl1 B1C B6C B2C -107.7(4) . . . . ?
Cl1 B1C B6C B7C -145.1(4) . . . . ?
Cl1 B1C B6C B10C 114.3(4) . . . . ?
Cl1 B1C B6C B11C 151.5(4) . . . . ?
Cl1 B1C B10C Cl10 -3.9(6) . . . . ?
Cl1 B1C B10C B5C 107.0(4) . . . . ?
Cl1 B1C B10C B6C -114.7(5) . . . . ?
Cl1 B1C B10C B9C 144.0(4) . . . . ?
Cl1 B1C B10C B11C -152.5(4) . . . . ?
Cl2 B2C B3C Cl3 1.4(6) . . . . ?
Cl2 B2C B3C C1C -109.6(4) . . . . ?
Cl2 B2C B3C B4C -142.4(3) . . . . ?
Cl2 B2C B3C B7C 115.9(4) . . . . ?
Cl2 B2C B3C B8C 154.1(3) . . . . ?
Cl2 B2C B6C Cl6 -4.5(6) . . . . ?
Cl2 B2C B6C B1C 107.3(4) . . . . ?
Cl2 B2C B6C B7C -114.5(4) . . . . ?
Cl2 B2C B6C B10C 144.9(4) . . . . ?
Cl2 B2C B6C B11C -152.1(4) . . . . ?
Cl2 B2C B7C Cl7 4.4(6) . . . . ?
Cl2 B2C B7C B3C -106.7(4) . . . . ?
Cl2 B2C B7C B6C 115.5(5) . . . . ?
Cl2 B2C B7C B8C -144.0(4) . . . . ?
Cl2 B2C B7C B11C 153.0(4) . . . . ?
Cl3 B3C B4C Cl4 -0.4(5) . . . . ?
Cl3 B3C B4C C1C -111.0(4) . . . . ?
Cl3 B3C B4C B5C -144.2(3) . . . . ?
Cl3 B3C B4C B8C 114.4(4) . . . . ?
Cl3 B3C B4C B9C 152.7(3) . . . . ?
Cl3 B3C B7C Cl7 -2.9(6) . . . . ?
Cl3 B3C B7C B2C 108.3(4) . . . . ?
Cl3 B3C B7C B6C 145.5(4) . . . . ?
Cl3 B3C B7C B8C -113.6(4) . . . . ?
Cl3 B3C B7C B11C -151.2(3) . . . . ?
Cl3 B3C B8C Cl8 1.7(6) . . . . ?
Cl3 B3C B8C B4C -107.9(4) . . . . ?
Cl3 B3C B8C B7C 113.7(4) . . . . ?
Cl3 B3C B8C B9C -145.4(4) . . . . ?
Cl3 B3C B8C B11C 151.5(4) . . . . ?
Cl4 B4C B5C Cl5 1.1(5) . . . . ?
Cl4 B4C B5C C1C -109.5(4) . . . . ?
Cl4 B4C B5C B1C -142.6(3) . . . . ?
Cl4 B4C B5C B9C 115.9(4) . . . . ?
Cl4 B4C B5C B10C 154.5(3) . . . . ?
Cl4 B4C B8C Cl8 -3.7(6) . . . . ?
Cl4 B4C B8C B3C 106.7(4) . . . . ?
Cl4 B4C B8C B7C 143.5(4) . . . . ?
Cl4 B4C B8C B9C -115.5(4) . . . . ?
Cl4 B4C B8C B11C -153.1(3) . . . . ?
Cl4 B4C B9C Cl9 2.6(6) . . . . ?
Cl4 B4C B9C B5C -108.6(4) . . . . ?
Cl4 B4C B9C B8C 113.1(4) . . . . ?
Cl4 B4C B9C B10C -146.7(4) . . . . ?
Cl4 B4C B9C B11C 150.6(4) . . . . ?
Cl5 B5C B9C Cl9 -3.0(6) . . . . ?
Cl5 B5C B9C B4C 108.5(4) . . . . ?
Cl5 B5C B9C B8C 145.5(4) . . . . ?
Cl5 B5C B9C B10C -114.4(4) . . . . ?
Cl5 B5C B9C B11C -151.2(4) . . . . ?
Cl5 B5C B10C Cl10 2.2(6) . . . . ?
Cl5 B5C B10C B1C -107.7(4) . . . . ?
Cl5 B5C B10C B6C -145.0(4) . . . . ?
Cl5 B5C B10C B9C 113.9(4) . . . . ?
Cl5 B5C B10C B11C 151.0(4) . . . . ?
Cl6 B6C B7C Cl7 0.5(5) . . . . ?
Cl6 B6C B7C B2C -110.1(4) . . . . ?
Cl6 B6C B7C B3C -147.9(3) . . . . ?
Cl6 B6C B7C B8C 149.2(3) . . . . ?
Cl6 B6C B7C B11C 112.1(4) . . . . ?
Cl6 B6C B10C Cl10 1.2(6) . . . . ?
Cl6 B6C B10C B1C 110.8(4) . . . . ?
Cl6 B6C B10C B5C 148.4(4) . . . . ?
Cl6 B6C B10C B9C -148.7(4) . . . . ?
Cl6 B6C B10C B11C -111.2(4) . . . . ?
Cl6 B6C B11C Cl11 2.1(6) . . . . ?
Cl6 B6C B11C B7C -109.5(4) . . . . ?
Cl6 B6C B11C B8C -146.8(4) . . . . ?
Cl6 B6C B11C B9C 149.5(4) . . . . ?
Cl6 B6C B11C B10C 111.9(4) . . . . ?
Cl7 B7C B8C Cl8 -1.7(6) . . . . ?
Cl7 B7C B8C B3C -110.8(4) . . . . ?
Cl7 B7C B8C B4C -148.0(3) . . . . ?
Cl7 B7C B8C B9C 148.9(3) . . . . ?
Cl7 B7C B8C B11C 111.7(4) . . . . ?
Cl7 B7C B11C Cl11 0.7(6) . . . . ?
Cl7 B7C B11C B6C 111.2(4) . . . . ?
Cl7 B7C B11C B8C -110.5(4) . . . . ?
Cl7 B7C B11C B9C -147.9(4) . . . . ?
Cl7 B7C B11C B10C 148.1(4) . . . . ?
Cl8 B8C B9C Cl9 2.2(6) . . . . ?
Cl8 B8C B9C B4C -108.7(4) . . . . ?
Cl8 B8C B9C B5C -146.4(4) . . . . ?
Cl8 B8C B9C B10C 150.4(3) . . . . ?
Cl8 B8C B9C B11C 113.4(4) . . . . ?
Cl8 B8C B11C Cl11 -0.2(6) . . . . ?
Cl8 B8C B11C B6C 148.4(4) . . . . ?
Cl8 B8C B11C B7C 111.2(4) . . . . ?
Cl8 B8C B11C B9C -110.5(4) . . . . ?
Cl8 B8C B11C B10C -148.2(4) . . . . ?
Cl9 B9C B10C Cl10 -0.9(6) . . . . ?
Cl9 B9C B10C B1C -148.1(4) . . . . ?
Cl9 B9C B10C B5C -110.6(4) . . . . ?
Cl9 B9C B10C B6C 148.6(4) . . . . ?
Cl9 B9C B10C B11C 110.9(4) . . . . ?
Cl9 B9C B11C Cl11 -1.0(6) . . . . ?
Cl9 B9C B11C B6C -148.5(4) . . . . ?
Cl9 B9C B11C B7C 148.0(4) . . . . ?
Cl9 B9C B11C B8C 110.6(4) . . . . ?
Cl9 B9C B11C B10C -111.2(4) . . . . ?
Cl10 B10C B11C Cl11 0.6(6) . . . . ?
Cl10 B10C B11C B6C -110.3(4) . . . . ?
Cl10 B10C B11C B7C -147.2(4) . . . . ?
Cl10 B10C B11C B8C 149.1(4) . . . . ?
Cl10 B10C B11C B9C 111.5(4) . . . . ?
C1C B1C B2C Cl2 109.4(4) . . . . ?
C1C B1C B2C B3C -32.9(3) . . . . ?
C1C B1C B2C B6C -133.9(4) . . . . ?
C1C B1C B2C B7C -95.9(4) . . . . ?
C1C B1C B5C Cl5 -111.1(4) . . . . ?
C1C B1C B5C B4C 32.9(3) . . . . ?
C1C B1C B5C B9C 95.9(4) . . . . ?
C1C B1C B5C B10C 133.6(4) . . . . ?
C1C B1C B6C Cl6 149.5(3) . . . . ?
C1C B1C B6C B2C 39.6(3) . . . . ?
C1C B1C B6C B7C 2.2(4) . . . . ?
C1C B1C B6C B10C -98.4(4) . . . . ?
C1C B1C B6C B11C -61.2(4) . . . . ?
C1C B1C B10C Cl10 -150.6(4) . . . . ?
C1C B1C B10C B5C -39.6(3) . . . . ?
C1C B1C B10C B6C 98.7(4) . . . . ?
C1C B1C B10C B9C -2.7(5) . . . . ?
C1C B1C B10C B11C 60.8(4) . . . . ?
C1C B2C B3C Cl3 111.0(4) . . . . ?
C1C B2C B3C B4C -32.8(3) . . . . ?
C1C B2C B3C B7C -134.5(3) . . . . ?
C1C B2C B3C B8C -96.4(4) . . . . ?
C1C B2C B6C Cl6 -151.4(3) . . . . ?
C1C B2C B6C B1C -39.5(3) . . . . ?
C1C B2C B6C B7C 98.7(4) . . . . ?
C1C B2C B6C B10C -2.0(5) . . . . ?
C1C B2C B6C B11C 61.1(4) . . . . ?
C1C B2C B7C Cl7 150.0(3) . . . . ?
C1C B2C B7C B3C 38.9(3) . . . . ?
C1C B2C B7C B6C -98.9(4) . . . . ?
C1C B2C B7C B8C 1.7(4) . . . . ?
C1C B2C B7C B11C -61.3(4) . . . . ?
C1C B3C B4C Cl4 110.5(4) . . . . ?
C1C B3C B4C B5C -33.3(3) . . . . ?
C1C B3C B4C B8C -134.6(4) . . . . ?
C1C B3C B4C B9C -96.3(4) . . . . ?
C1C B3C B7C Cl7 -150.5(3) . . . . ?
C1C B3C B7C B2C -39.3(3) . . . . ?
C1C B3C B7C B6C -2.0(4) . . . . ?
C1C B3C B7C B8C 98.8(4) . . . . ?
C1C B3C B7C B11C 61.2(4) . . . . ?
C1C B3C B8C Cl8 148.5(3) . . . . ?
C1C B3C B8C B4C 39.0(3) . . . . ?
C1C B3C B8C B7C -99.5(4) . . . . ?
C1C B3C B8C B9C 1.4(5) . . . . ?
C1C B3C B8C B11C -61.7(4) . . . . ?
C1C B4C B5C Cl5 110.7(4) . . . . ?
C1C B4C B5C B1C -33.0(3) . . . . ?
C1C B4C B5C B9C -134.6(4) . . . . ?
C1C B4C B5C B10C -96.0(4) . . . . ?
C1C B4C B8C Cl8 -149.6(3) . . . . ?
C1C B4C B8C B3C -39.1(3) . . . . ?
C1C B4C B8C B7C -2.3(4) . . . . ?
C1C B4C B8C B9C 98.6(4) . . . . ?
C1C B4C B8C B11C 61.1(4) . . . . ?
C1C B4C B9C Cl9 150.2(4) . . . . ?
C1C B4C B9C B5C 38.9(3) . . . . ?
C1C B4C B9C B8C -99.3(4) . . . . ?
C1C B4C B9C B10C 0.8(5) . . . . ?
C1C B4C B9C B11C -61.9(4) . . . . ?
C1C B5C B9C Cl9 -150.2(4) . . . . ?
C1C B5C B9C B4C -38.7(3) . . . . ?
C1C B5C B9C B8C -1.6(5) . . . . ?
C1C B5C B9C B10C 98.4(4) . . . . ?
C1C B5C B9C B11C 61.6(4) . . . . ?
C1C B5C B10C Cl10 149.5(3) . . . . ?
C1C B5C B10C B1C 39.7(3) . . . . ?
C1C B5C B10C B6C 2.4(5) . . . . ?
C1C B5C B10C B9C -98.7(4) . . . . ?
C1C B5C B10C B11C -61.6(4) . . . . ?
B1C C1C B2C Cl2 -108.9(4) . . . . ?
B1C C1C B2C B3C 142.7(4) . . . . ?
B1C C1C B2C B6C 40.1(3) . . . . ?
B1C C1C B2C B7C 103.3(4) . . . . ?
B1C C1C B3C Cl3 -144.9(3) . . . . ?
B1C C1C B3C B2C -36.2(3) . . . . ?
B1C C1C B3C B4C 106.8(4) . . . . ?
B1C C1C B3C B7C 3.7(5) . . . . ?
B1C C1C B3C B8C 67.2(4) . . . . ?
B1C C1C B4C Cl4 146.8(3) . . . . ?
B1C C1C B4C B3C -105.6(4) . . . . ?
B1C C1C B4C B5C 36.7(4) . . . . ?
B1C C1C B4C B8C -66.0(4) . . . . ?
B1C C1C B4C B9C -2.7(5) . . . . ?
B1C C1C B5C Cl5 108.5(4) . . . . ?
B1C C1C B5C B4C -142.5(4) . . . . ?
B1C C1C B5C B9C -103.1(4) . . . . ?
B1C C1C B5C B10C -40.2(3) . . . . ?
B1C B2C B3C Cl3 144.0(4) . . . . ?
B1C B2C B3C C1C 32.9(3) . . . . ?
B1C B2C B3C B4C 0.1(5) . . . . ?
B1C B2C B3C B7C -101.5(4) . . . . ?
B1C B2C B3C B8C -63.4(5) . . . . ?
B1C B2C B6C Cl6 -111.9(4) . . . . ?
B1C B2C B6C B7C 138.1(4) . . . . ?
B1C B2C B6C B10C 37.5(3) . . . . ?
B1C B2C B6C B11C 100.5(4) . . . . ?
B1C B2C B7C Cl7 -148.7(4) . . . . ?
B1C B2C B7C B3C 100.2(4) . . . . ?
B1C B2C B7C B6C -37.6(3) . . . . ?
B1C B2C B7C B8C 63.0(5) . . . . ?
B1C B2C B7C B11C 0.0(5) . . . . ?
B1C B5C B9C Cl9 148.6(4) . . . . ?
B1C B5C B9C B4C -99.9(4) . . . . ?
B1C B5C B9C B8C -62.8(5) . . . . ?
B1C B5C B9C B10C 37.2(3) . . . . ?
B1C B5C B9C B11C 0.4(5) . . . . ?
B1C B5C B10C Cl10 109.9(4) . . . . ?
B1C B5C B10C B6C -37.3(3) . . . . ?
B1C B5C B10C B9C -138.4(4) . . . . ?
B1C B5C B10C B11C -101.3(4) . . . . ?
B1C B6C B7C Cl7 148.2(3) . . . . ?
B1C B6C B7C B2C 37.7(3) . . . . ?
B1C B6C B7C B3C -0.1(5) . . . . ?
B1C B6C B7C B8C -63.0(4) . . . . ?
B1C B6C B7C B11C -100.1(4) . . . . ?
B1C B6C B10C Cl10 -109.6(4) . . . . ?
B1C B6C B10C B5C 37.6(4) . . . . ?
B1C B6C B10C B9C 100.5(4) . . . . ?
B1C B6C B10C B11C 138.0(4) . . . . ?
B1C B6C B11C Cl11 -147.2(3) . . . . ?
B1C B6C B11C B7C 101.3(4) . . . . ?
B1C B6C B11C B8C 64.0(4) . . . . ?
B1C B6C B11C B9C 0.3(5) . . . . ?
B1C B6C B11C B10C -37.3(3) . . . . ?
B1C B10C B11C Cl11 148.4(4) . . . . ?
B1C B10C B11C B6C 37.5(3) . . . . ?
B1C B10C B11C B7C 0.5(5) . . . . ?
B1C B10C B11C B8C -63.1(5) . . . . ?
B1C B10C B11C B9C -100.7(4) . . . . ?
B2C C1C B1C Cl1 109.2(4) . . . . ?
B2C C1C B1C B5C -142.7(4) . . . . ?
B2C C1C B1C B6C -39.9(3) . . . . ?
B2C C1C B1C B10C -102.4(4) . . . . ?
B2C C1C B3C Cl3 -108.7(4) . . . . ?
B2C C1C B3C B4C 143.0(4) . . . . ?
B2C C1C B3C B7C 39.9(3) . . . . ?
B2C C1C B3C B8C 103.4(4) . . . . ?
B2C C1C B4C Cl4 -143.5(4) . . . . ?
B2C C1C B4C B3C -35.9(3) . . . . ?
B2C C1C B4C B5C 106.4(4) . . . . ?
B2C C1C B4C B8C 3.7(5) . . . . ?
B2C C1C B4C B9C 67.0(4) . . . . ?
B2C C1C B5C Cl5 144.8(4) . . . . ?
B2C C1C B5C B1C 36.3(4) . . . . ?
B2C C1C B5C B4C -106.2(4) . . . . ?
B2C C1C B5C B9C -66.9(4) . . . . ?
B2C C1C B5C B10C -3.9(5) . . . . ?
B2C B1C B5C Cl5 -144.2(4) . . . . ?
B2C B1C B5C C1C -33.1(3) . . . . ?
B2C B1C B5C B4C -0.2(5) . . . . ?
B2C B1C B5C B9C 62.7(5) . . . . ?
B2C B1C B5C B10C 100.4(4) . . . . ?
B2C B1C B6C Cl6 109.9(4) . . . . ?
B2C B1C B6C B7C -37.4(3) . . . . ?
B2C B1C B6C B10C -138.0(4) . . . . ?
B2C B1C B6C B11C -100.7(4) . . . . ?
B2C B1C B10C Cl10 148.0(4) . . . . ?
B2C B1C B10C B5C -101.0(4) . . . . ?
B2C B1C B10C B6C 37.3(3) . . . . ?
B2C B1C B10C B9C -64.1(5) . . . . ?
B2C B1C B10C B11C -0.6(5) . . . . ?
B2C B3C B4C Cl4 143.5(3) . . . . ?
B2C B3C B4C C1C 33.0(3) . . . . ?
B2C B3C B4C B5C -0.3(5) . . . . ?
B2C B3C B4C B8C -101.6(4) . . . . ?
B2C B3C B4C B9C -63.4(4) . . . . ?
B2C B3C B7C Cl7 -111.2(4) . . . . ?
B2C B3C B7C B6C 37.3(3) . . . . ?
B2C B3C B7C B8C 138.2(4) . . . . ?
B2C B3C B7C B11C 100.5(4) . . . . ?
B2C B3C B8C Cl8 -149.7(3) . . . . ?
B2C B3C B8C B4C 100.8(4) . . . . ?
B2C B3C B8C B7C -37.7(3) . . . . ?
B2C B3C B8C B9C 63.3(4) . . . . ?
B2C B3C B8C B11C 0.1(5) . . . . ?
B2C B6C B7C Cl7 110.5(4) . . . . ?
B2C B6C B7C B3C -37.8(3) . . . . ?
B2C B6C B7C B8C -100.7(4) . . . . ?
B2C B6C B7C B11C -137.8(4) . . . . ?
B2C B6C B10C Cl10 -147.4(4) . . . . ?
B2C B6C B10C B1C -37.8(3) . . . . ?
B2C B6C B10C B5C -0.3(5) . . . . ?
B2C B6C B10C B9C 62.7(5) . . . . ?
B2C B6C B10C B11C 100.2(4) . . . . ?
B2C B6C B11C Cl11 149.0(3) . . . . ?
B2C B6C B11C B7C 37.5(3) . . . . ?
B2C B6C B11C B8C 0.2(5) . . . . ?
B2C B6C B11C B9C -63.5(4) . . . . ?
B2C B6C B11C B10C -101.2(4) . . . . ?
B2C B7C B8C Cl8 146.7(3) . . . . ?
B2C B7C B8C B3C 37.6(3) . . . . ?
B2C B7C B8C B4C 0.4(5) . . . . ?
B2C B7C B8C B9C -62.7(4) . . . . ?
B2C B7C B8C B11C -99.9(4) . . . . ?
B2C B7C B11C Cl11 -147.7(4) . . . . ?
B2C B7C B11C B6C -37.2(3) . . . . ?
B2C B7C B11C B8C 101.1(4) . . . . ?
B2C B7C B11C B9C 63.7(5) . . . . ?
B2C B7C B11C B10C -0.3(5) . . . . ?
B3C C1C B1C Cl1 145.3(3) . . . . ?
B3C C1C B1C B2C 36.1(3) . . . . ?
B3C C1C B1C B5C -106.5(4) . . . . ?
B3C C1C B1C B6C -3.7(5) . . . . ?
B3C C1C B1C B10C -66.2(4) . . . . ?
B3C C1C B2C Cl2 108.4(4) . . . . ?
B3C C1C B2C B1C -142.7(4) . . . . ?
B3C C1C B2C B6C -102.5(4) . . . . ?
B3C C1C B2C B7C -39.4(3) . . . . ?
B3C C1C B4C Cl4 -107.6(4) . . . . ?
B3C C1C B4C B5C 142.3(4) . . . . ?
B3C C1C B4C B8C 39.6(3) . . . . ?
B3C C1C B4C B9C 102.9(4) . . . . ?
B3C C1C B5C Cl5 -145.6(4) . . . . ?
B3C C1C B5C B1C 105.9(4) . . . . ?
B3C C1C B5C B4C -36.6(4) . . . . ?
B3C C1C B5C B9C 2.7(5) . . . . ?
B3C C1C B5C B10C 65.7(4) . . . . ?
B3C B2C B6C Cl6 147.5(4) . . . . ?
B3C B2C B6C B1C -100.7(4) . . . . ?
B3C B2C B6C B7C 37.5(3) . . . . ?
B3C B2C B6C B10C -63.1(5) . . . . ?
B3C B2C B6C B11C -0.1(5) . . . . ?
B3C B2C B7C Cl7 111.1(4) . . . . ?
B3C B2C B7C B6C -137.8(4) . . . . ?
B3C B2C B7C B8C -37.2(3) . . . . ?
B3C B2C B7C B11C -100.3(4) . . . . ?
B3C B4C B5C Cl5 144.0(3) . . . . ?
B3C B4C B5C C1C 33.3(3) . . . . ?
B3C B4C B5C B1C 0.3(5) . . . . ?
B3C B4C B5C B9C -101.2(4) . . . . ?
B3C B4C B5C B10C -62.6(4) . . . . ?
B3C B4C B8C Cl8 -110.4(4) . . . . ?
B3C B4C B8C B7C 36.8(3) . . . . ?
B3C B4C B8C B9C 137.8(4) . . . . ?
B3C B4C B8C B11C 100.2(4) . . . . ?
B3C B4C B9C Cl9 -148.3(4) . . . . ?
B3C B4C B9C B5C 100.5(4) . . . . ?
B3C B4C B9C B8C -37.8(3) . . . . ?
B3C B4C B9C B10C 62.3(5) . . . . ?
B3C B4C B9C B11C -0.4(5) . . . . ?
B3C B7C B8C Cl8 109.1(4) . . . . ?
B3C B7C B8C B4C -37.2(3) . . . . ?
B3C B7C B8C B9C -100.3(4) . . . . ?
B3C B7C B8C B11C -137.6(4) . . . . ?
B3C B7C B11C Cl11 148.7(4) . . . . ?
B3C B7C B11C B6C -100.8(4) . . . . ?
B3C B7C B11C B8C 37.5(3) . . . . ?
B3C B7C B11C B9C 0.1(5) . . . . ?
B3C B7C B11C B10C -63.9(4) . . . . ?
B3C B8C B9C Cl9 148.7(4) . . . . ?
B3C B8C B9C B4C 37.8(3) . . . . ?
B3C B8C B9C B5C 0.1(5) . . . . ?
B3C B8C B9C B10C -63.0(4) . . . . ?
B3C B8C B9C B11C -100.0(4) . . . . ?
B3C B8C B11C Cl11 -148.8(3) . . . . ?
B3C B8C B11C B6C -0.2(5) . . . . ?
B3C B8C B11C B7C -37.4(3) . . . . ?
B3C B8C B11C B9C 100.9(4) . . . . ?
B3C B8C B11C B10C 63.2(4) . . . . ?
B4C C1C B1C Cl1 -145.0(4) . . . . ?
B4C C1C B1C B2C 105.8(4) . . . . ?
B4C C1C B1C B5C -36.9(4) . . . . ?
B4C C1C B1C B6C 65.9(4) . . . . ?
B4C C1C B1C B10C 3.4(5) . . . . ?
B4C C1C B2C Cl2 144.3(3) . . . . ?
B4C C1C B2C B1C -106.7(4) . . . . ?
B4C C1C B2C B3C 36.0(3) . . . . ?
B4C C1C B2C B6C -66.6(4) . . . . ?
B4C C1C B2C B7C -3.4(5) . . . . ?
B4C C1C B3C Cl3 108.3(4) . . . . ?
B4C C1C B3C B2C -143.0(4) . . . . ?
B4C C1C B3C B7C -103.1(4) . . . . ?
B4C C1C B3C B8C -39.6(3) . . . . ?
B4C C1C B5C Cl5 -109.0(4) . . . . ?
B4C C1C B5C B1C 142.5(4) . . . . ?
B4C C1C B5C B9C 39.4(3) . . . . ?
B4C C1C B5C B10C 102.3(4) . . . . ?
B4C B3C B7C Cl7 147.9(3) . . . . ?
B4C B3C B7C B2C -100.9(4) . . . . ?
B4C B3C B7C B6C -63.6(4) . . . . ?
B4C B3C B7C B8C 37.3(3) . . . . ?
B4C B3C B7C B11C -0.3(5) . . . . ?
B4C B3C B8C Cl8 109.5(4) . . . . ?
B4C B3C B8C B7C -138.5(4) . . . . ?
B4C B3C B8C B9C -37.5(3) . . . . ?
B4C B3C B8C B11C -100.7(4) . . . . ?
B4C B5C B9C Cl9 -111.5(4) . . . . ?
B4C B5C B9C B8C 37.1(3) . . . . ?
B4C B5C B9C B10C 137.1(4) . . . . ?
B4C B5C B9C B11C 100.3(4) . . . . ?
B4C B5C B10C Cl10 -149.8(3) . . . . ?
B4C B5C B10C B1C 100.3(4) . . . . ?
B4C B5C B10C B6C 63.1(4) . . . . ?
B4C B5C B10C B9C -38.0(3) . . . . ?
B4C B5C B10C B11C -1.0(5) . . . . ?
B4C B8C B9C Cl9 110.9(4) . . . . ?
B4C B8C B9C B5C -37.7(3) . . . . ?
B4C B8C B9C B10C -100.8(4) . . . . ?
B4C B8C B9C B11C -137.8(4) . . . . ?
B4C B8C B11C Cl11 147.7(3) . . . . ?
B4C B8C B11C B6C -63.7(4) . . . . ?
B4C B8C B11C B7C -100.9(4) . . . . ?
B4C B8C B11C B9C 37.4(3) . . . . ?
B4C B8C B11C B10C -0.3(5) . . . . ?
B4C B9C B10C Cl10 148.4(4) . . . . ?
B4C B9C B10C B1C 1.2(5) . . . . ?
B4C B9C B10C B5C 38.6(3) . . . . ?
B4C B9C B10C B6C -62.1(5) . . . . ?
B4C B9C B10C B11C -99.8(4) . . . . ?
B4C B9C B11C Cl11 -148.8(3) . . . . ?
B4C B9C B11C B6C 63.7(4) . . . . ?
B4C B9C B11C B7C 0.2(5) . . . . ?
B4C B9C B11C B8C -37.2(3) . . . . ?
B4C B9C B11C B10C 101.0(4) . . . . ?
B5C C1C B1C Cl1 -108.1(4) . . . . ?
B5C C1C B1C B2C 142.7(4) . . . . ?
B5C C1C B1C B6C 102.8(4) . . . . ?
B5C C1C B1C B10C 40.3(3) . . . . ?
B5C C1C B2C Cl2 -145.4(4) . . . . ?
B5C C1C B2C B1C -36.4(4) . . . . ?
B5C C1C B2C B3C 106.3(4) . . . . ?
B5C C1C B2C B6C 3.7(5) . . . . ?
B5C C1C B2C B7C 66.9(4) . . . . ?
B5C C1C B3C Cl3 145.2(4) . . . . ?
B5C C1C B3C B2C -106.1(4) . . . . ?
B5C C1C B3C B4C 36.9(4) . . . . ?
B5C C1C B3C B7C -66.2(4) . . . . ?
B5C C1C B3C B8C -2.7(5) . . . . ?
B5C C1C B4C Cl4 110.1(4) . . . . ?
B5C C1C B4C B3C -142.3(4) . . . . ?
B5C C1C B4C B8C -102.7(4) . . . . ?
B5C C1C B4C B9C -39.4(3) . . . . ?
B5C B1C B2C Cl2 142.4(4) . . . . ?
B5C B1C B2C C1C 33.0(3) . . . . ?
B5C B1C B2C B3C 0.1(5) . . . . ?
B5C B1C B2C B6C -100.9(4) . . . . ?
B5C B1C B2C B7C -62.9(5) . . . . ?
B5C B1C B6C Cl6 -149.4(3) . . . . ?
B5C B1C B6C B2C 100.7(4) . . . . ?
B5C B1C B6C B7C 63.3(4) . . . . ?
B5C B1C B6C B10C -37.3(3) . . . . ?
B5C B1C B6C B11C 0.0(5) . . . . ?
B5C B1C B10C Cl10 -111.0(4) . . . . ?
B5C B1C B10C B6C 138.3(4) . . . . ?
B5C B1C B10C B9C 37.0(4) . . . . ?
B5C B1C B10C B11C 100.5(4) . . . . ?
B5C B4C B8C Cl8 149.0(3) . . . . ?
B5C B4C B8C B3C -100.5(4) . . . . ?
B5C B4C B8C B7C -63.7(4) . . . . ?
B5C B4C B8C B9C 37.2(3) . . . . ?
B5C B4C B8C B11C -0.3(5) . . . . ?
B5C B4C B9C Cl9 111.2(4) . . . . ?
B5C B4C B9C B8C -138.3(4) . . . . ?
B5C B4C B9C B10C -38.2(3) . . . . ?
B5C B4C B9C B11C -100.9(4) . . . . ?
B5C B9C B10C Cl10 109.8(4) . . . . ?
B5C B9C B10C B1C -37.4(4) . . . . ?
B5C B9C B10C B6C -100.8(4) . . . . ?
B5C B9C B10C B11C -138.5(4) . . . . ?
B5C B9C B11C Cl11 147.1(3) . . . . ?
B5C B9C B11C B6C -0.4(5) . . . . ?
B5C B9C B11C B7C -63.9(4) . . . . ?
B5C B9C B11C B8C -101.3(4) . . . . ?
B5C B9C B11C B10C 36.9(3) . . . . ?
B5C B10C B11C Cl11 -147.7(3) . . . . ?
B5C B10C B11C B6C 101.4(4) . . . . ?
B5C B10C B11C B7C 64.5(4) . . . . ?
B5C B10C B11C B8C 0.8(5) . . . . ?
B5C B10C B11C B9C -36.8(3) . . . . ?
B6C B1C B2C Cl2 -116.7(4) . . . . ?
B6C B1C B2C C1C 133.9(4) . . . . ?
B6C B1C B2C B3C 101.0(4) . . . . ?
B6C B1C B2C B7C 38.0(3) . . . . ?
B6C B1C B5C Cl5 152.9(3) . . . . ?
B6C B1C B5C C1C -96.1(4) . . . . ?
B6C B1C B5C B4C -63.2(4) . . . . ?
B6C B1C B5C B9C -0.2(5) . . . . ?
B6C B1C B5C B10C 37.5(3) . . . . ?
B6C B1C B10C Cl10 110.7(4) . . . . ?
B6C B1C B10C B5C -138.3(4) . . . . ?
B6C B1C B10C B9C -101.4(4) . . . . ?
B6C B1C B10C B11C -37.8(4) . . . . ?
B6C B2C B3C Cl3 -152.6(3) . . . . ?
B6C B2C B3C C1C 96.4(4) . . . . ?
B6C B2C B3C B4C 63.5(4) . . . . ?
B6C B2C B3C B7C -38.1(3) . . . . ?
B6C B2C B3C B8C 0.0(5) . . . . ?
B6C B2C B7C Cl7 -111.1(4) . . . . ?
B6C B2C B7C B3C 137.8(4) . . . . ?
B6C B2C B7C B8C 100.6(4) . . . . ?
B6C B2C B7C B11C 37.5(3) . . . . ?
B6C B7C B8C Cl8 -150.6(3) . . . . ?
B6C B7C B8C B3C 100.3(4) . . . . ?
B6C B7C B8C B4C 63.1(4) . . . . ?
B6C B7C B8C B9C 0.0(5) . . . . ?
B6C B7C B8C B11C -37.2(3) . . . . ?
B6C B7C B11C Cl11 -110.4(4) . . . . ?
B6C B7C B11C B8C 138.4(4) . . . . ?
B6C B7C B11C B9C 100.9(4) . . . . ?
B6C B7C B11C B10C 36.9(3) . . . . ?
B6C B10C B11C Cl11 110.9(4) . . . . ?
B6C B10C B11C B7C -37.0(3) . . . . ?
B6C B10C B11C B8C -100.6(4) . . . . ?
B6C B10C B11C B9C -138.2(4) . . . . ?
B7C B2C B3C Cl3 -114.5(4) . . . . ?
B7C B2C B3C C1C 134.5(3) . . . . ?
B7C B2C B3C B4C 101.7(4) . . . . ?
B7C B2C B3C B8C 38.1(3) . . . . ?
B7C B2C B6C Cl6 110.0(4) . . . . ?
B7C B2C B6C B1C -138.1(4) . . . . ?
B7C B2C B6C B10C -100.6(4) . . . . ?
B7C B2C B6C B11C -37.6(3) . . . . ?
B7C B3C B4C Cl4 -152.7(3) . . . . ?
B7C B3C B4C C1C 96.8(4) . . . . ?
B7C B3C B4C B5C 63.5(4) . . . . ?
B7C B3C B4C B8C -37.8(3) . . . . ?
B7C B3C B4C B9C 0.4(5) . . . . ?
B7C B3C B8C Cl8 -112.0(4) . . . . ?
B7C B3C B8C B4C 138.5(4) . . . . ?
B7C B3C B8C B9C 100.9(4) . . . . ?
B7C B3C B8C B11C 37.8(3) . . . . ?
B7C B6C B10C Cl10 149.4(4) . . . . ?
B7C B6C B10C B1C -101.0(4) . . . . ?
B7C B6C B10C B5C -63.5(4) . . . . ?
B7C B6C B10C B9C -0.5(5) . . . . ?
B7C B6C B10C B11C 37.0(3) . . . . ?
B7C B6C B11C Cl11 111.5(4) . . . . ?
B7C B6C B11C B8C -37.3(3) . . . . ?
B7C B6C B11C B9C -101.0(4) . . . . ?
B7C B6C B11C B10C -138.7(4) . . . . ?
B7C B8C B9C Cl9 -148.6(4) . . . . ?
B7C B8C B9C B4C 100.5(4) . . . . ?
B7C B8C B9C B5C 62.8(5) . . . . ?
B7C B8C B9C B10C -0.4(5) . . . . ?
B7C B8C B9C B11C -37.4(3) . . . . ?
B7C B8C B11C Cl11 -111.4(4) . . . . ?
B7C B8C B11C B6C 37.2(3) . . . . ?
B7C B8C B11C B9C 138.3(4) . . . . ?
B7C B8C B11C B10C 100.6(4) . . . . ?
B8C B3C B4C Cl4 -114.9(4) . . . . ?
B8C B3C B4C C1C 134.6(4) . . . . ?
B8C B3C B4C B5C 101.4(4) . . . . ?
B8C B3C B4C B9C 38.3(3) . . . . ?
B8C B3C B7C Cl7 110.6(4) . . . . ?
B8C B3C B7C B2C -138.2(4) . . . . ?
B8C B3C B7C B6C -100.9(4) . . . . ?
B8C B3C B7C B11C -37.6(3) . . . . ?
B8C B4C B5C Cl5 -152.6(3) . . . . ?
B8C B4C B5C C1C 96.7(4) . . . . ?
B8C B4C B5C B1C 63.7(4) . . . . ?
B8C B4C B5C B9C -37.8(3) . . . . ?
B8C B4C B5C B10C 0.8(5) . . . . ?
B8C B4C B9C Cl9 -110.5(4) . . . . ?
B8C B4C B9C B5C 138.3(4) . . . . ?
B8C B4C B9C B10C 100.1(4) . . . . ?
B8C B4C B9C B11C 37.4(3) . . . . ?
B8C B7C B11C Cl11 111.2(4) . . . . ?
B8C B7C B11C B6C -138.4(4) . . . . ?
B8C B7C B11C B9C -37.4(3) . . . . ?
B8C B7C B11C B10C -101.4(4) . . . . ?
B8C B9C B10C Cl10 -148.9(4) . . . . ?
B8C B9C B10C B1C 63.9(5) . . . . ?
B8C B9C B10C B5C 101.3(4) . . . . ?
B8C B9C B10C B6C 0.6(5) . . . . ?
B8C B9C B10C B11C -37.2(3) . . . . ?
B8C B9C B11C Cl11 -111.6(4) . . . . ?
B8C B9C B11C B6C 100.9(4) . . . . ?
B8C B9C B11C B7C 37.4(3) . . . . ?
B8C B9C B11C B10C 138.2(4) . . . . ?
B9C B4C B5C Cl5 -114.8(4) . . . . ?
B9C B4C B5C C1C 134.6(4) . . . . ?
B9C B4C B5C B1C 101.5(4) . . . . ?
B9C B4C B5C B10C 38.6(3) . . . . ?
B9C B4C B8C Cl8 111.8(4) . . . . ?
B9C B4C B8C B3C -137.8(4) . . . . ?
B9C B4C B8C B7C -101.0(4) . . . . ?
B9C B4C B8C B11C -37.5(3) . . . . ?
B9C B5C B10C Cl10 -111.7(4) . . . . ?
B9C B5C B10C B1C 138.4(4) . . . . ?
B9C B5C B10C B6C 101.1(4) . . . . ?
B9C B5C B10C B11C 37.1(3) . . . . ?
B9C B8C B11C Cl11 110.3(4) . . . . ?
B9C B8C B11C B6C -101.1(4) . . . . ?
B9C B8C B11C B7C -138.3(4) . . . . ?
B9C B8C B11C B10C -37.7(3) . . . . ?
B9C B10C B11C Cl11 -110.9(4) . . . . ?
B9C B10C B11C B6C 138.2(4) . . . . ?
B9C B10C B11C B7C 101.2(4) . . . . ?
B9C B10C B11C B8C 37.6(3) . . . . ?
B10C B1C B2C Cl2 -154.3(4) . . . . ?
B10C B1C B2C C1C 96.3(4) . . . . ?
B10C B1C B2C B3C 63.3(5) . . . . ?
B10C B1C B2C B6C -37.6(3) . . . . ?
B10C B1C B2C B7C 0.4(5) . . . . ?
B10C B1C B5C Cl5 115.4(4) . . . . ?
B10C B1C B5C C1C -133.6(4) . . . . ?
B10C B1C B5C B4C -100.7(4) . . . . ?
B10C B1C B5C B9C -37.7(3) . . . . ?
B10C B1C B6C Cl6 -112.1(4) . . . . ?
B10C B1C B6C B2C 138.0(4) . . . . ?
B10C B1C B6C B7C 100.6(4) . . . . ?
B10C B1C B6C B11C 37.2(3) . . . . ?
B10C B5C B9C Cl9 111.4(4) . . . . ?
B10C B5C B9C B4C -137.1(4) . . . . ?
B10C B5C B9C B8C -100.0(4) . . . . ?
B10C B5C B9C B11C -36.8(3) . . . . ?
B10C B6C B7C Cl7 -148.4(3) . . . . ?
B10C B6C B7C B2C 101.0(4) . . . . ?
B10C B6C B7C B3C 63.2(4) . . . . ?
B10C B6C B7C B8C 0.3(5) . . . . ?
B10C B6C B7C B11C -36.8(3) . . . . ?
B10C B6C B11C Cl11 -109.8(4) . . . . ?
B10C B6C B11C B7C 138.7(4) . . . . ?
B10C B6C B11C B8C 101.4(4) . . . . ?
B10C B6C B11C B9C 37.6(3) . . . . ?
B10C B9C B11C Cl11 110.2(4) . . . . ?
B10C B9C B11C B6C -37.3(3) . . . . ?
B10C B9C B11C B7C -100.8(4) . . . . ?
B10C B9C B11C B8C -138.2(4) . . . . ?
B11C B6C B7C Cl7 -111.6(4) . . . . ?
B11C B6C B7C B2C 137.8(4) . . . . ?
B11C B6C B7C B3C 100.0(4) . . . . ?
B11C B6C B7C B8C 37.1(3) . . . . ?
B11C B6C B10C Cl10 112.4(4) . . . . ?
B11C B6C B10C B1C -138.0(4) . . . . ?
B11C B6C B10C B5C -100.5(4) . . . . ?
B11C B6C B10C B9C -37.5(3) . . . . ?
B11C B7C B8C Cl8 -113.4(4) . . . . ?
B11C B7C B8C B3C 137.6(4) . . . . ?
B11C B7C B8C B4C 100.3(4) . . . . ?
B11C B7C B8C B9C 37.3(3) . . . . ?
B11C B8C B9C Cl9 -111.3(4) . . . . ?
B11C B8C B9C B4C 137.8(4) . . . . ?
B11C B8C B9C B5C 100.1(4) . . . . ?
B11C B8C B9C B10C 37.0(3) . . . . ?
B11C B9C B10C Cl10 -111.8(4) . . . . ?
B11C B9C B10C B1C 101.1(4) . . . . ?
B11C B9C B10C B5C 138.5(4) . . . . ?
B11C B9C B10C B6C 37.7(3) . . . . ?
Cl1D B1D B2D Cl2D -0.6(6) . . . . ?
Cl1D B1D B2D C1D -110.4(4) . . . . ?
Cl1D B1D B2D B3D -143.4(4) . . . . ?
Cl1D B1D B2D B6D 115.2(4) . . . . ?
Cl1D B1D B2D B7D 153.0(3) . . . . ?
Cl1D B1D B5D Cl5D -0.6(6) . . . . ?
Cl1D B1D B5D C1D 109.9(4) . . . . ?
Cl1D B1D B5D B4D 142.9(4) . . . . ?
Cl1D B1D B5D B9D -154.0(4) . . . . ?
Cl1D B1D B5D B10D -115.7(4) . . . . ?
Cl1D B1D B6D Cl6D 3.3(6) . . . . ?
Cl1D B1D B6D B2D -107.2(5) . . . . ?
Cl1D B1D B6D B7D -144.6(4) . . . . ?
Cl1D B1D B6D B10D 114.9(5) . . . . ?
Cl1D B1D B6D B11D 152.5(4) . . . . ?
Cl1D B1D B10D Cl12 -2.7(6) . . . . ?
Cl1D B1D B10D B5D 108.1(5) . . . . ?
Cl1D B1D B10D B6D -113.8(5) . . . . ?
Cl1D B1D B10D B9D 145.6(4) . . . . ?
Cl1D B1D B10D B11D -151.6(4) . . . . ?
Cl2D B2D B3D Cl3D 1.0(6) . . . . ?
Cl2D B2D B3D C1D -109.6(4) . . . . ?
Cl2D B2D B3D B4D -142.3(4) . . . . ?
Cl2D B2D B3D B7D 116.4(4) . . . . ?
Cl2D B2D B3D B8D 154.0(4) . . . . ?
Cl2D B2D B6D Cl6D -5.1(6) . . . . ?
Cl2D B2D B6D B1D 106.9(5) . . . . ?
Cl2D B2D B6D B7D -115.1(5) . . . . ?
Cl2D B2D B6D B10D 144.2(4) . . . . ?
Cl2D B2D B6D B11D -152.7(4) . . . . ?
Cl2D B2D B7D Cl7D 3.5(6) . . . . ?
Cl2D B2D B7D B3D -107.5(5) . . . . ?
Cl2D B2D B7D B6D 114.2(5) . . . . ?
Cl2D B2D B7D B8D -144.6(4) . . . . ?
Cl2D B2D B7D B11D 152.2(4) . . . . ?
Cl3D B3D B4D Cl4D -0.2(6) . . . . ?
Cl3D B3D B4D C1D -110.0(4) . . . . ?
Cl3D B3D B4D B5D -143.0(4) . . . . ?
Cl3D B3D B4D B8D 115.9(4) . . . . ?
Cl3D B3D B4D B9D 153.9(4) . . . . ?
Cl3D B3D B7D Cl7D -4.3(6) . . . . ?
Cl3D B3D B7D B2D 107.0(5) . . . . ?
Cl3D B3D B7D B6D 143.9(4) . . . . ?
Cl3D B3D B7D B8D -114.7(5) . . . . ?
Cl3D B3D B7D B11D -152.4(4) . . . . ?
Cl3D B3D B8D Cl8D 2.6(6) . . . . ?
Cl3D B3D B8D B4D -107.9(5) . . . . ?
Cl3D B3D B8D B7D 113.5(5) . . . . ?
Cl3D B3D B8D B9D -145.4(4) . . . . ?
Cl3D B3D B8D B11D 151.4(4) . . . . ?
Cl4D B4D B5D Cl5D 0.7(6) . . . . ?
Cl4D B4D B5D C1D -109.8(4) . . . . ?
Cl4D B4D B5D B1D -142.8(4) . . . . ?
Cl4D B4D B5D B9D 116.4(4) . . . . ?
Cl4D B4D B5D B10D 154.4(4) . . . . ?
Cl4D B4D B8D Cl8D -2.4(6) . . . . ?
Cl4D B4D B8D B3D 107.2(5) . . . . ?
Cl4D B4D B8D B7D 144.2(4) . . . . ?
Cl4D B4D B8D B9D -115.0(5) . . . . ?
Cl4D B4D B8D B11D -152.3(4) . . . . ?
Cl4D B4D B9D Cl9D 3.7(7) . . . . ?
Cl4D B4D B9D B5D -107.3(5) . . . . ?
Cl4D B4D B9D B8D 114.5(5) . . . . ?
Cl4D B4D B9D B10D -144.8(4) . . . . ?
Cl4D B4D B9D B11D 151.7(4) . . . . ?
Cl5D B5D B9D Cl9D -3.4(6) . . . . ?
Cl5D B5D B9D B4D 107.9(5) . . . . ?
Cl5D B5D B9D B8D 145.3(4) . . . . ?
Cl5D B5D B9D B10D -114.1(5) . . . . ?
Cl5D B5D B9D B11D -151.4(4) . . . . ?
Cl5D B5D B10D Cl12 2.5(6) . . . . ?
Cl5D B5D B10D B1D -107.7(5) . . . . ?
Cl5D B5D B10D B6D -144.8(4) . . . . ?
Cl5D B5D B10D B9D 114.8(5) . . . . ?
Cl5D B5D B10D B11D 151.7(4) . . . . ?
Cl6D B6D B7D Cl7D 0.5(6) . . . . ?
Cl6D B6D B7D B2D -110.7(4) . . . . ?
Cl6D B6D B7D B3D -147.7(4) . . . . ?
Cl6D B6D B7D B8D 149.1(4) . . . . ?
Cl6D B6D B7D B11D 111.8(4) . . . . ?
Cl6D B6D B10D Cl12 1.7(6) . . . . ?
Cl6D B6D B10D B1D 111.1(4) . . . . ?
Cl6D B6D B10D B5D 148.8(4) . . . . ?
Cl6D B6D B10D B9D -148.5(4) . . . . ?
Cl6D B6D B10D B11D -111.2(4) . . . . ?
Cl6D B6D B11D Cl13 2.1(6) . . . . ?
Cl6D B6D B11D B7D -109.5(4) . . . . ?
Cl6D B6D B11D B8D -146.8(4) . . . . ?
Cl6D B6D B11D B9D 149.5(3) . . . . ?
Cl6D B6D B11D B10D 111.8(4) . . . . ?
Cl7D B7D B8D Cl8D -1.9(6) . . . . ?
Cl7D B7D B8D B3D -111.3(4) . . . . ?
Cl7D B7D B8D B4D -148.4(4) . . . . ?
Cl7D B7D B8D B9D 148.5(3) . . . . ?
Cl7D B7D B8D B11D 111.2(4) . . . . ?
Cl7D B7D B11D Cl13 1.0(6) . . . . ?
Cl7D B7D B11D B6D 111.2(4) . . . . ?
Cl7D B7D B11D B8D -110.5(4) . . . . ?
Cl7D B7D B11D B9D -148.0(4) . . . . ?
Cl7D B7D B11D B10D 148.2(3) . . . . ?
Cl8D B8D B9D Cl9D 1.7(6) . . . . ?
Cl8D B8D B9D B4D -109.3(4) . . . . ?
Cl8D B8D B9D B5D -147.0(4) . . . . ?
Cl8D B8D B9D B10D 149.7(4) . . . . ?
Cl8D B8D B9D B11D 112.5(4) . . . . ?
Cl8D B8D B11D Cl13 -1.4(6) . . . . ?
Cl8D B8D B11D B6D 147.2(4) . . . . ?
Cl8D B8D B11D B7D 109.9(4) . . . . ?
Cl8D B8D B11D B9D -111.9(4) . . . . ?
Cl8D B8D B11D B10D -149.3(4) . . . . ?
Cl9D B9D B10D Cl12 -1.3(6) . . . . ?
Cl9D B9D B10D B1D -148.8(4) . . . . ?
Cl9D B9D B10D B5D -110.7(4) . . . . ?
Cl9D B9D B10D B6D 148.5(4) . . . . ?
Cl9D B9D B10D B11D 111.0(4) . . . . ?
Cl9D B9D B11D Cl13 -1.0(6) . . . . ?
Cl9D B9D B11D B6D -148.3(3) . . . . ?
Cl9D B9D B11D B7D 148.2(4) . . . . ?
Cl9D B9D B11D B8D 110.8(4) . . . . ?
Cl9D B9D B11D B10D -110.8(4) . . . . ?
Cl12 B10D B11D Cl13 0.4(6) . . . . ?
Cl12 B10D B11D B6D -110.4(4) . . . . ?
Cl12 B10D B11D B7D -147.4(4) . . . . ?
Cl12 B10D B11D B8D 149.0(4) . . . . ?
Cl12 B10D B11D B9D 111.6(4) . . . . ?
C1D B1D B2D Cl2D 109.8(4) . . . . ?
C1D B1D B2D B3D -33.0(3) . . . . ?
C1D B1D B2D B6D -134.5(4) . . . . ?
C1D B1D B2D B7D -96.6(4) . . . . ?
C1D B1D B5D Cl5D -110.5(4) . . . . ?
C1D B1D B5D B4D 33.0(3) . . . . ?
C1D B1D B5D B9D 96.0(4) . . . . ?
C1D B1D B5D B10D 134.3(4) . . . . ?
C1D B1D B6D Cl6D 149.5(4) . . . . ?
C1D B1D B6D B2D 39.1(3) . . . . ?
C1D B1D B6D B7D 1.7(5) . . . . ?
C1D B1D B6D B10D -98.8(4) . . . . ?
C1D B1D B6D B11D -61.3(4) . . . . ?
C1D B1D B10D Cl12 -149.9(4) . . . . ?
C1D B1D B10D B5D -39.1(3) . . . . ?
C1D B1D B10D B6D 99.0(4) . . . . ?
C1D B1D B10D B9D -1.5(5) . . . . ?
C1D B1D B10D B11D 61.3(4) . . . . ?
C1D B2D B3D Cl3D 110.6(4) . . . . ?
C1D B2D B3D B4D -32.7(3) . . . . ?
C1D B2D B3D B7D -134.0(4) . . . . ?
C1D B2D B3D B8D -96.4(4) . . . . ?
C1D B2D B6D Cl6D -151.1(4) . . . . ?
C1D B2D B6D B1D -39.1(3) . . . . ?
C1D B2D B6D B7D 99.0(4) . . . . ?
C1D B2D B6D B10D -1.7(5) . . . . ?
C1D B2D B6D B11D 61.4(4) . . . . ?
C1D B2D B7D Cl7D 150.5(3) . . . . ?
C1D B2D B7D B3D 39.5(3) . . . . ?
C1D B2D B7D B6D -98.8(4) . . . . ?
C1D B2D B7D B8D 2.4(5) . . . . ?
C1D B2D B7D B11D -60.8(4) . . . . ?
C1D B3D B4D Cl4D 109.8(4) . . . . ?
C1D B3D B4D B5D -33.0(3) . . . . ?
C1D B3D B4D B8D -134.1(4) . . . . ?
C1D B3D B4D B9D -96.1(4) . . . . ?
C1D B3D B7D Cl7D -150.9(4) . . . . ?
C1D B3D B7D B2D -39.7(3) . . . . ?
C1D B3D B7D B6D -2.7(5) . . . . ?
C1D B3D B7D B8D 98.7(4) . . . . ?
C1D B3D B7D B11D 61.0(4) . . . . ?
C1D B3D B8D Cl8D 150.0(4) . . . . ?
C1D B3D B8D B4D 39.4(3) . . . . ?
C1D B3D B8D B7D -99.2(4) . . . . ?
C1D B3D B8D B9D 1.9(5) . . . . ?
C1D B3D B8D B11D -61.3(5) . . . . ?
C1D B4D B5D Cl5D 110.4(4) . . . . ?
C1D B4D B5D B1D -33.0(3) . . . . ?
C1D B4D B5D B9D -133.9(4) . . . . ?
C1D B4D B5D B10D -95.8(4) . . . . ?
C1D B4D B8D Cl8D -149.0(3) . . . . ?
C1D B4D B8D B3D -39.3(3) . . . . ?
C1D B4D B8D B7D -2.3(5) . . . . ?
C1D B4D B8D B9D 98.4(4) . . . . ?
C1D B4D B8D B11D 61.2(4) . . . . ?
C1D B4D B9D Cl9D 150.4(4) . . . . ?
C1D B4D B9D B5D 39.4(4) . . . . ?
C1D B4D B9D B8D -98.8(4) . . . . ?
C1D B4D B9D B10D 1.9(5) . . . . ?
C1D B4D B9D B11D -61.6(5) . . . . ?
C1D B5D B9D Cl9D -150.7(4) . . . . ?
C1D B5D B9D B4D -39.3(3) . . . . ?
C1D B5D B9D B8D -1.9(5) . . . . ?
C1D B5D B9D B10D 98.6(4) . . . . ?
C1D B5D B9D B11D 61.3(4) . . . . ?
C1D B5D B10D Cl12 149.2(4) . . . . ?
C1D B5D B10D B1D 39.0(3) . . . . ?
C1D B5D B10D B6D 1.9(5) . . . . ?
C1D B5D B10D B9D -98.6(4) . . . . ?
C1D B5D B10D B11D -61.6(5) . . . . ?
B1D C1D B2D Cl2D -108.3(4) . . . . ?
B1D C1D B2D B3D 142.7(4) . . . . ?
B1D C1D B2D B6D 39.6(3) . . . . ?
B1D C1D B2D B7D 102.6(4) . . . . ?
B1D C1D B3D Cl3D -144.1(4) . . . . ?
B1D C1D B3D B2D -36.2(4) . . . . ?
B1D C1D B3D B4D 106.9(4) . . . . ?
B1D C1D B3D B7D 4.1(5) . . . . ?
B1D C1D B3D B8D 66.8(5) . . . . ?
B1D C1D B4D Cl4D 145.7(4) . . . . ?
B1D C1D B4D B3D -105.7(4) . . . . ?
B1D C1D B4D B5D 36.8(4) . . . . ?
B1D C1D B4D B8D -65.8(5) . . . . ?
B1D C1D B4D B9D -3.1(5) . . . . ?
B1D C1D B5D Cl5D 108.7(4) . . . . ?
B1D C1D B5D B4D -142.5(4) . . . . ?
B1D C1D B5D B9D -102.5(4) . . . . ?
B1D C1D B5D B10D -39.5(4) . . . . ?
B1D B2D B3D Cl3D 143.5(4) . . . . ?
B1D B2D B3D C1D 33.0(3) . . . . ?
B1D B2D B3D B4D 0.3(5) . . . . ?
B1D B2D B3D B7D -101.0(4) . . . . ?
B1D B2D B3D B8D -63.4(5) . . . . ?
B1D B2D B6D Cl6D -112.0(4) . . . . ?
B1D B2D B6D B7D 138.0(4) . . . . ?
B1D B2D B6D B10D 37.4(3) . . . . ?
B1D B2D B6D B11D 100.5(4) . . . . ?
B1D B2D B7D Cl7D -148.1(3) . . . . ?
B1D B2D B7D B3D 100.9(4) . . . . ?
B1D B2D B7D B6D -37.4(3) . . . . ?
B1D B2D B7D B8D 63.7(4) . . . . ?
B1D B2D B7D B11D 0.6(5) . . . . ?
B1D B5D B9D Cl9D 148.4(4) . . . . ?
B1D B5D B9D B4D -100.3(4) . . . . ?
B1D B5D B9D B8D -62.9(5) . . . . ?
B1D B5D B9D B10D 37.7(4) . . . . ?
B1D B5D B9D B11D 0.4(5) . . . . ?
B1D B5D B10D Cl12 110.2(4) . . . . ?
B1D B5D B10D B6D -37.1(4) . . . . ?
B1D B5D B10D B9D -137.5(4) . . . . ?
B1D B5D B10D B11D -100.6(4) . . . . ?
B1D B6D B7D Cl7D 148.9(4) . . . . ?
B1D B6D B7D B2D 37.7(4) . . . . ?
B1D B6D B7D B3D 0.7(5) . . . . ?
B1D B6D B7D B8D -62.5(5) . . . . ?
B1D B6D B7D B11D -99.8(4) . . . . ?
B1D B6D B10D Cl12 -109.4(4) . . . . ?
B1D B6D B10D B5D 37.6(4) . . . . ?
B1D B6D B10D B9D 100.4(4) . . . . ?
B1D B6D B10D B11D 137.6(4) . . . . ?
B1D B6D B11D Cl13 -147.1(3) . . . . ?
B1D B6D B11D B7D 101.2(4) . . . . ?
B1D B6D B11D B8D 63.9(4) . . . . ?
B1D B6D B11D B9D 0.2(5) . . . . ?
B1D B6D B11D B10D -37.5(3) . . . . ?
B1D B10D B11D Cl13 148.3(3) . . . . ?
B1D B10D B11D B6D 37.4(3) . . . . ?
B1D B10D B11D B7D 0.5(5) . . . . ?
B1D B10D B11D B8D -63.2(4) . . . . ?
B1D B10D B11D B9D -100.6(4) . . . . ?
B2D C1D B1D Cl1D 108.1(4) . . . . ?
B2D C1D B1D B5D -142.8(4) . . . . ?
B2D C1D B1D B6D -39.7(4) . . . . ?
B2D C1D B1D B10D -103.0(4) . . . . ?
B2D C1D B3D Cl3D -107.9(4) . . . . ?
B2D C1D B3D B4D 143.1(4) . . . . ?
B2D C1D B3D B7D 40.3(3) . . . . ?
B2D C1D B3D B8D 103.0(4) . . . . ?
B2D C1D B4D Cl4D -144.4(4) . . . . ?
B2D C1D B4D B3D -35.8(4) . . . . ?
B2D C1D B4D B5D 106.8(4) . . . . ?
B2D C1D B4D B8D 4.1(5) . . . . ?
B2D C1D B4D B9D 66.8(5) . . . . ?
B2D C1D B5D Cl5D 145.0(4) . . . . ?
B2D C1D B5D B1D 36.3(4) . . . . ?
B2D C1D B5D B4D -106.1(4) . . . . ?
B2D C1D B5D B9D -66.2(5) . . . . ?
B2D C1D B5D B10D -3.2(5) . . . . ?
B2D B1D B5D Cl5D -143.3(4) . . . . ?
B2D B1D B5D C1D -32.9(4) . . . . ?
B2D B1D B5D B4D 0.1(5) . . . . ?
B2D B1D B5D B9D 63.2(5) . . . . ?
B2D B1D B5D B10D 101.5(4) . . . . ?
B2D B1D B6D Cl6D 110.4(4) . . . . ?
B2D B1D B6D B7D -37.5(3) . . . . ?
B2D B1D B6D B10D -137.9(4) . . . . ?
B2D B1D B6D B11D -100.4(4) . . . . ?
B2D B1D B10D Cl12 148.7(4) . . . . ?
B2D B1D B10D B5D -100.5(4) . . . . ?
B2D B1D B10D B6D 37.7(3) . . . . ?
B2D B1D B10D B9D -62.9(5) . . . . ?
B2D B1D B10D B11D -0.1(5) . . . . ?
B2D B3D B4D Cl4D 142.7(4) . . . . ?
B2D B3D B4D C1D 32.8(3) . . . . ?
B2D B3D B4D B5D -0.2(5) . . . . ?
B2D B3D B4D B8D -101.2(4) . . . . ?
B2D B3D B4D B9D -63.3(5) . . . . ?
B2D B3D B7D Cl7D -111.2(4) . . . . ?
B2D B3D B7D B6D 36.9(4) . . . . ?
B2D B3D B7D B8D 138.3(4) . . . . ?
B2D B3D B7D B11D 100.6(4) . . . . ?
B2D B3D B8D Cl8D -148.4(4) . . . . ?
B2D B3D B8D B4D 101.1(4) . . . . ?
B2D B3D B8D B7D -37.5(4) . . . . ?
B2D B3D B8D B9D 63.6(5) . . . . ?
B2D B3D B8D B11D 0.4(5) . . . . ?
B2D B6D B7D Cl7D 111.2(4) . . . . ?
B2D B6D B7D B3D -37.1(4) . . . . ?
B2D B6D B7D B8D -100.3(4) . . . . ?
B2D B6D B7D B11D -137.6(4) . . . . ?
B2D B6D B10D Cl12 -147.2(4) . . . . ?
B2D B6D B10D B1D -37.8(4) . . . . ?
B2D B6D B10D B5D -0.1(5) . . . . ?
B2D B6D B10D B9D 62.6(5) . . . . ?
B2D B6D B10D B11D 99.9(4) . . . . ?
B2D B6D B11D Cl13 149.3(3) . . . . ?
B2D B6D B11D B7D 37.6(4) . . . . ?
B2D B6D B11D B8D 0.3(5) . . . . ?
B2D B6D B11D B9D -63.4(4) . . . . ?
B2D B6D B11D B10D -101.1(4) . . . . ?
B2D B7D B8D Cl8D 146.5(3) . . . . ?
B2D B7D B8D B3D 37.1(3) . . . . ?
B2D B7D B8D B4D 0.0(5) . . . . ?
B2D B7D B8D B9D -63.1(4) . . . . ?
B2D B7D B8D B11D -100.4(4) . . . . ?
B2D B7D B11D Cl13 -147.8(4) . . . . ?
B2D B7D B11D B6D -37.6(3) . . . . ?
B2D B7D B11D B8D 100.7(4) . . . . ?
B2D B7D B11D B9D 63.2(4) . . . . ?
B2D B7D B11D B10D -0.6(5) . . . . ?
B3D C1D B1D Cl1D 144.1(4) . . . . ?
B3D C1D B1D B2D 36.0(4) . . . . ?
B3D C1D B1D B5D -106.8(4) . . . . ?
B3D C1D B1D B6D -3.6(5) . . . . ?
B3D C1D B1D B10D -67.0(5) . . . . ?
B3D C1D B2D Cl2D 109.0(4) . . . . ?
B3D C1D B2D B1D -142.7(4) . . . . ?
B3D C1D B2D B6D -103.2(4) . . . . ?
B3D C1D B2D B7D -40.1(3) . . . . ?
B3D C1D B4D Cl4D -108.6(5) . . . . ?
B3D C1D B4D B5D 142.6(4) . . . . ?
B3D C1D B4D B8D 39.9(3) . . . . ?
B3D C1D B4D B9D 102.6(4) . . . . ?
B3D C1D B5D Cl5D -145.4(4) . . . . ?
B3D C1D B5D B1D 105.9(4) . . . . ?
B3D C1D B5D B4D -36.6(4) . . . . ?
B3D C1D B5D B9D 3.4(5) . . . . ?
B3D C1D B5D B10D 66.4(5) . . . . ?
B3D B2D B6D Cl6D 147.4(4) . . . . ?
B3D B2D B6D B1D -100.6(4) . . . . ?
B3D B2D B6D B7D 37.4(4) . . . . ?
B3D B2D B6D B10D -63.2(5) . . . . ?
B3D B2D B6D B11D -0.1(5) . . . . ?
B3D B2D B7D Cl7D 111.0(4) . . . . ?
B3D B2D B7D B6D -138.3(4) . . . . ?
B3D B2D B7D B8D -37.1(3) . . . . ?
B3D B2D B7D B11D -100.3(4) . . . . ?
B3D B4D B5D Cl5D 143.4(4) . . . . ?
B3D B4D B5D C1D 33.0(3) . . . . ?
B3D B4D B5D B1D 0.0(5) . . . . ?
B3D B4D B5D B9D -100.9(4) . . . . ?
B3D B4D B5D B10D -62.8(5) . . . . ?
B3D B4D B8D Cl8D -109.7(4) . . . . ?
B3D B4D B8D B7D 37.0(3) . . . . ?
B3D B4D B8D B9D 137.8(4) . . . . ?
B3D B4D B8D B11D 100.5(4) . . . . ?
B3D B4D B9D Cl9D -148.5(4) . . . . ?
B3D B4D B9D B5D 100.6(4) . . . . ?
B3D B4D B9D B8D -37.7(4) . . . . ?
B3D B4D B9D B10D 63.0(5) . . . . ?
B3D B4D B9D B11D -0.4(5) . . . . ?
B3D B7D B8D Cl8D 109.3(4) . . . . ?
B3D B7D B8D B4D -37.2(4) . . . . ?
B3D B7D B8D B9D -100.2(4) . . . . ?
B3D B7D B8D B11D -137.6(4) . . . . ?
B3D B7D B11D Cl13 149.1(4) . . . . ?
B3D B7D B11D B6D -100.6(4) . . . . ?
B3D B7D B11D B8D 37.7(3) . . . . ?
B3D B7D B11D B9D 0.2(5) . . . . ?
B3D B7D B11D B10D -63.7(4) . . . . ?
B3D B8D B9D Cl9D 148.7(4) . . . . ?
B3D B8D B9D B4D 37.7(4) . . . . ?
B3D B8D B9D B5D 0.0(5) . . . . ?
B3D B8D B9D B10D -63.3(5) . . . . ?
B3D B8D B9D B11D -100.5(4) . . . . ?
B3D B8D B11D Cl13 -149.0(4) . . . . ?
B3D B8D B11D B6D -0.4(5) . . . . ?
B3D B8D B11D B7D -37.7(4) . . . . ?
B3D B8D B11D B9D 100.5(4) . . . . ?
B3D B8D B11D B10D 63.1(5) . . . . ?
B4D C1D B1D Cl1D -145.9(4) . . . . ?
B4D C1D B1D B2D 106.0(4) . . . . ?
B4D C1D B1D B5D -36.8(4) . . . . ?
B4D C1D B1D B6D 66.3(5) . . . . ?
B4D C1D B1D B10D 3.0(5) . . . . ?
B4D C1D B2D Cl2D 145.0(4) . . . . ?
B4D C1D B2D B1D -106.8(4) . . . . ?
B4D C1D B2D B3D 36.0(4) . . . . ?
B4D C1D B2D B6D -67.2(5) . . . . ?
B4D C1D B2D B7D -4.2(5) . . . . ?
B4D C1D B3D Cl3D 109.0(4) . . . . ?
B4D C1D B3D B2D -143.1(4) . . . . ?
B4D C1D B3D B7D -102.8(4) . . . . ?
B4D C1D B3D B8D -40.1(3) . . . . ?
B4D C1D B5D Cl5D -108.9(4) . . . . ?
B4D C1D B5D B1D 142.5(4) . . . . ?
B4D C1D B5D B9D 40.0(3) . . . . ?
B4D C1D B5D B10D 103.0(4) . . . . ?
B4D B3D B7D Cl7D 147.7(4) . . . . ?
B4D B3D B7D B2D -101.1(4) . . . . ?
B4D B3D B7D B6D -64.2(5) . . . . ?
B4D B3D B7D B8D 37.2(4) . . . . ?
B4D B3D B7D B11D -0.5(5) . . . . ?
B4D B3D B8D Cl8D 110.6(4) . . . . ?
B4D B3D B8D B7D -138.5(4) . . . . ?
B4D B3D B8D B9D -37.4(3) . . . . ?
B4D B3D B8D B11D -100.7(4) . . . . ?
B4D B5D B9D Cl9D -111.3(4) . . . . ?
B4D B5D B9D B8D 37.4(4) . . . . ?
B4D B5D B9D B10D 138.0(4) . . . . ?
B4D B5D B9D B11D 100.7(4) . . . . ?
B4D B5D B10D Cl12 -149.8(4) . . . . ?
B4D B5D B10D B1D 100.0(4) . . . . ?
B4D B5D B10D B6D 62.9(5) . . . . ?
B4D B5D B10D B9D -37.5(4) . . . . ?
B4D B5D B10D B11D -0.6(5) . . . . ?
B4D B8D B9D Cl9D 111.0(4) . . . . ?
B4D B8D B9D B5D -37.7(4) . . . . ?
B4D B8D B9D B10D -101.0(4) . . . . ?
B4D B8D B9D B11D -138.2(4) . . . . ?
B4D B8D B11D Cl13 147.5(4) . . . . ?
B4D B8D B11D B6D -63.9(4) . . . . ?
B4D B8D B11D B7D -101.1(4) . . . . ?
B4D B8D B11D B9D 37.1(3) . . . . ?
B4D B8D B11D B10D -0.4(5) . . . . ?
B4D B9D B10D Cl12 147.3(4) . . . . ?
B4D B9D B10D B1D -0.2(5) . . . . ?
B4D B9D B10D B5D 37.9(4) . . . . ?
B4D B9D B10D B6D -62.9(5) . . . . ?
B4D B9D B10D B11D -100.4(4) . . . . ?
B4D B9D B11D Cl13 -149.1(4) . . . . ?
B4D B9D B11D B6D 63.6(4) . . . . ?
B4D B9D B11D B7D 0.2(5) . . . . ?
B4D B9D B11D B8D -37.3(3) . . . . ?
B4D B9D B11D B10D 101.2(4) . . . . ?
B5D C1D B1D Cl1D -109.1(4) . . . . ?
B5D C1D B1D B2D 142.8(4) . . . . ?
B5D C1D B1D B6D 103.2(4) . . . . ?
B5D C1D B1D B10D 39.8(4) . . . . ?
B5D C1D B2D Cl2D -144.7(4) . . . . ?
B5D C1D B2D B1D -36.5(4) . . . . ?
B5D C1D B2D B3D 106.3(4) . . . . ?
B5D C1D B2D B6D 3.1(5) . . . . ?
B5D C1D B2D B7D 66.1(5) . . . . ?
B5D C1D B3D Cl3D 145.7(4) . . . . ?
B5D C1D B3D B2D -106.4(4) . . . . ?
B5D C1D B3D B4D 36.7(4) . . . . ?
B5D C1D B3D B7D -66.2(5) . . . . ?
B5D C1D B3D B8D -3.4(5) . . . . ?
B5D C1D B4D Cl4D 108.8(5) . . . . ?
B5D C1D B4D B3D -142.6(4) . . . . ?
B5D C1D B4D B8D -102.7(4) . . . . ?
B5D C1D B4D B9D -40.0(4) . . . . ?
B5D B1D B2D Cl2D 142.6(4) . . . . ?
B5D B1D B2D C1D 32.8(3) . . . . ?
B5D B1D B2D B3D -0.2(5) . . . . ?
B5D B1D B2D B6D -101.7(4) . . . . ?
B5D B1D B2D B7D -63.8(5) . . . . ?
B5D B1D B6D Cl6D -149.2(4) . . . . ?
B5D B1D B6D B2D 100.4(4) . . . . ?
B5D B1D B6D B7D 62.9(5) . . . . ?
B5D B1D B6D B10D -37.6(4) . . . . ?
B5D B1D B6D B11D 0.0(5) . . . . ?
B5D B1D B10D Cl12 -110.8(4) . . . . ?
B5D B1D B10D B6D 138.1(4) . . . . ?
B5D B1D B10D B9D 37.5(4) . . . . ?
B5D B1D B10D B11D 100.4(4) . . . . ?
B5D B4D B8D Cl8D 149.8(4) . . . . ?
B5D B4D B8D B3D -100.5(4) . . . . ?
B5D B4D B8D B7D -63.5(5) . . . . ?
B5D B4D B8D B9D 37.3(4) . . . . ?
B5D B4D B8D B11D 0.0(5) . . . . ?
B5D B4D B9D Cl9D 111.0(4) . . . . ?
B5D B4D B9D B8D -138.2(4) . . . . ?
B5D B4D B9D B10D -37.5(4) . . . . ?
B5D B4D B9D B11D -101.0(4) . . . . ?
B5D B9D B10D Cl12 109.5(4) . . . . ?
B5D B9D B10D B1D -38.1(4) . . . . ?
B5D B9D B10D B6D -100.7(4) . . . . ?
B5D B9D B10D B11D -138.3(4) . . . . ?
B5D B9D B11D Cl13 146.9(4) . . . . ?
B5D B9D B11D B6D -0.4(5) . . . . ?
B5D B9D B11D B7D -63.8(4) . . . . ?
B5D B9D B11D B8D -101.3(4) . . . . ?
B5D B9D B11D B10D 37.2(3) . . . . ?
B5D B10D B11D Cl13 -148.0(4) . . . . ?
B5D B10D B11D B6D 101.2(4) . . . . ?
B5D B10D B11D B7D 64.2(4) . . . . ?
B5D B10D B11D B8D 0.6(5) . . . . ?
B5D B10D B11D B9D -36.8(3) . . . . ?
B6D B1D B2D Cl2D -115.8(4) . . . . ?
B6D B1D B2D C1D 134.5(4) . . . . ?
B6D B1D B2D B3D 101.4(4) . . . . ?
B6D B1D B2D B7D 37.9(4) . . . . ?
B6D B1D B5D Cl5D 153.2(4) . . . . ?
B6D B1D B5D C1D -96.3(4) . . . . ?
B6D B1D B5D B4D -63.3(5) . . . . ?
B6D B1D B5D B9D -0.2(5) . . . . ?
B6D B1D B5D B10D 38.0(4) . . . . ?
B6D B1D B10D Cl12 111.0(4) . . . . ?
B6D B1D B10D B5D -138.1(4) . . . . ?
B6D B1D B10D B9D -100.6(4) . . . . ?
B6D B1D B10D B11D -37.8(3) . . . . ?
B6D B2D B3D Cl3D -153.2(4) . . . . ?
B6D B2D B3D C1D 96.2(4) . . . . ?
B6D B2D B3D B4D 63.5(5) . . . . ?
B6D B2D B3D B7D -37.7(4) . . . . ?
B6D B2D B3D B8D -0.2(5) . . . . ?
B6D B2D B7D Cl7D -110.7(4) . . . . ?
B6D B2D B7D B3D 138.3(4) . . . . ?
B6D B2D B7D B8D 101.2(4) . . . . ?
B6D B2D B7D B11D 38.0(3) . . . . ?
B6D B7D B8D Cl8D -150.6(3) . . . . ?
B6D B7D B8D B3D 100.0(4) . . . . ?
B6D B7D B8D B4D 62.9(4) . . . . ?
B6D B7D B8D B9D -0.2(5) . . . . ?
B6D B7D B8D B11D -37.5(3) . . . . ?
B6D B7D B11D Cl13 -110.2(4) . . . . ?
B6D B7D B11D B8D 138.3(4) . . . . ?
B6D B7D B11D B9D 100.8(4) . . . . ?
B6D B7D B11D B10D 36.9(3) . . . . ?
B6D B10D B11D Cl13 110.9(4) . . . . ?
B6D B10D B11D B7D -36.9(3) . . . . ?
B6D B10D B11D B8D -100.6(4) . . . . ?
B6D B10D B11D B9D -138.0(4) . . . . ?
B7D B2D B3D Cl3D -115.4(4) . . . . ?
B7D B2D B3D C1D 134.0(4) . . . . ?
B7D B2D B3D B4D 101.3(4) . . . . ?
B7D B2D B3D B8D 37.6(4) . . . . ?
B7D B2D B6D Cl6D 110.0(4) . . . . ?
B7D B2D B6D B1D -138.0(4) . . . . ?
B7D B2D B6D B10D -100.6(4) . . . . ?
B7D B2D B6D B11D -37.5(3) . . . . ?
B7D B3D B4D Cl4D -153.5(4) . . . . ?
B7D B3D B4D C1D 96.7(4) . . . . ?
B7D B3D B4D B5D 63.6(5) . . . . ?
B7D B3D B4D B8D -37.4(3) . . . . ?
B7D B3D B4D B9D 0.6(5) . . . . ?
B7D B3D B8D Cl8D -110.9(4) . . . . ?
B7D B3D B8D B4D 138.5(4) . . . . ?
B7D B3D B8D B9D 101.1(4) . . . . ?
B7D B3D B8D B11D 37.8(3) . . . . ?
B7D B6D B10D Cl12 149.6(4) . . . . ?
B7D B6D B10D B1D -100.9(4) . . . . ?
B7D B6D B10D B5D -63.3(5) . . . . ?
B7D B6D B10D B9D -0.6(5) . . . . ?
B7D B6D B10D B11D 36.7(3) . . . . ?
B7D B6D B11D Cl13 111.7(4) . . . . ?
B7D B6D B11D B8D -37.3(3) . . . . ?
B7D B6D B11D B9D -101.0(4) . . . . ?
B7D B6D B11D B10D -138.7(4) . . . . ?
B7D B8D B9D Cl9D -148.2(4) . . . . ?
B7D B8D B9D B4D 100.8(4) . . . . ?
B7D B8D B9D B5D 63.1(5) . . . . ?
B7D B8D B9D B10D -0.2(5) . . . . ?
B7D B8D B9D B11D -37.4(3) . . . . ?
B7D B8D B11D Cl13 -111.3(4) . . . . ?
B7D B8D B11D B6D 37.3(3) . . . . ?
B7D B8D B11D B9D 138.2(4) . . . . ?
B7D B8D B11D B10D 100.8(4) . . . . ?
B8D B3D B4D Cl4D -116.1(4) . . . . ?
B8D B3D B4D C1D 134.1(4) . . . . ?
B8D B3D B4D B5D 101.1(4) . . . . ?
B8D B3D B4D B9D 38.0(4) . . . . ?
B8D B3D B7D Cl7D 110.4(4) . . . . ?
B8D B3D B7D B2D -138.3(4) . . . . ?
B8D B3D B7D B6D -101.4(4) . . . . ?
B8D B3D B7D B11D -37.7(3) . . . . ?
B8D B4D B5D Cl5D -153.3(4) . . . . ?
B8D B4D B5D C1D 96.3(4) . . . . ?
B8D B4D B5D B1D 63.3(5) . . . . ?
B8D B4D B5D B9D -37.6(4) . . . . ?
B8D B4D B5D B10D 0.4(5) . . . . ?
B8D B4D B9D Cl9D -110.8(4) . . . . ?
B8D B4D B9D B5D 138.2(4) . . . . ?
B8D B4D B9D B10D 100.7(4) . . . . ?
B8D B4D B9D B11D 37.2(3) . . . . ?
B8D B7D B11D Cl13 111.5(4) . . . . ?
B8D B7D B11D B6D -138.3(4) . . . . ?
B8D B7D B11D B9D -37.5(3) . . . . ?
B8D B7D B11D B10D -101.4(4) . . . . ?
B8D B9D B10D Cl12 -149.3(4) . . . . ?
B8D B9D B10D B1D 63.1(5) . . . . ?
B8D B9D B10D B5D 101.2(4) . . . . ?
B8D B9D B10D B6D 0.5(5) . . . . ?
B8D B9D B10D B11D -37.1(3) . . . . ?
B8D B9D B11D Cl13 -111.8(4) . . . . ?
B8D B9D B11D B6D 100.9(4) . . . . ?
B8D B9D B11D B7D 37.4(3) . . . . ?
B8D B9D B11D B10D 138.4(4) . . . . ?
B9D B4D B5D Cl5D -115.7(4) . . . . ?
B9D B4D B5D C1D 133.9(4) . . . . ?
B9D B4D B5D B1D 100.9(4) . . . . ?
B9D B4D B5D B10D 38.0(4) . . . . ?
B9D B4D B8D Cl8D 112.6(4) . . . . ?
B9D B4D B8D B3D -137.8(4) . . . . ?
B9D B4D B8D B7D -100.8(4) . . . . ?
B9D B4D B8D B11D -37.3(3) . . . . ?
B9D B5D B10D Cl12 -112.3(4) . . . . ?
B9D B5D B10D B1D 137.5(4) . . . . ?
B9D B5D B10D B6D 100.4(4) . . . . ?
B9D B5D B10D B11D 36.9(3) . . . . ?
B9D B8D B11D Cl13 110.4(4) . . . . ?
B9D B8D B11D B6D -101.0(4) . . . . ?
B9D B8D B11D B7D -138.2(4) . . . . ?
B9D B8D B11D B10D -37.5(3) . . . . ?
B9D B10D B11D Cl13 -111.1(4) . . . . ?
B9D B10D B11D B6D 138.0(4) . . . . ?
B9D B10D B11D B7D 101.1(4) . . . . ?
B9D B10D B11D B8D 37.4(3) . . . . ?
B10D B1D B2D Cl2D -153.9(4) . . . . ?
B10D B1D B2D C1D 96.3(4) . . . . ?
B10D B1D B2D B3D 63.3(5) . . . . ?
B10D B1D B2D B6D -38.2(4) . . . . ?
B10D B1D B2D B7D -0.3(5) . . . . ?
B10D B1D B5D Cl5D 115.2(4) . . . . ?
B10D B1D B5D C1D -134.3(4) . . . . ?
B10D B1D B5D B4D -101.3(4) . . . . ?
B10D B1D B5D B9D -38.3(4) . . . . ?
B10D B1D B6D Cl6D -111.6(4) . . . . ?
B10D B1D B6D B2D 137.9(4) . . . . ?
B10D B1D B6D B7D 100.5(4) . . . . ?
B10D B1D B6D B11D 37.6(3) . . . . ?
B10D B5D B9D Cl9D 110.7(4) . . . . ?
B10D B5D B9D B4D -138.0(4) . . . . ?
B10D B5D B9D B8D -100.6(4) . . . . ?
B10D B5D B9D B11D -37.3(3) . . . . ?
B10D B6D B7D Cl7D -148.1(3) . . . . ?
B10D B6D B7D B2D 100.7(4) . . . . ?
B10D B6D B7D B3D 63.7(5) . . . . ?
B10D B6D B7D B8D 0.5(5) . . . . ?
B10D B6D B7D B11D -36.8(3) . . . . ?
B10D B6D B11D Cl13 -109.6(4) . . . . ?
B10D B6D B11D B7D 138.7(4) . . . . ?
B10D B6D B11D B8D 101.4(4) . . . . ?
B10D B6D B11D B9D 37.7(3) . . . . ?
B10D B9D B11D Cl13 109.8(4) . . . . ?
B10D B9D B11D B6D -37.5(3) . . . . ?
B10D B9D B11D B7D -101.0(4) . . . . ?
B10D B9D B11D B8D -138.4(4) . . . . ?
B11D B6D B7D Cl7D -111.3(4) . . . . ?
B11D B6D B7D B2D 137.6(4) . . . . ?
B11D B6D B7D B3D 100.5(4) . . . . ?
B11D B6D B7D B8D 37.3(3) . . . . ?
B11D B6D B10D Cl12 112.9(4) . . . . ?
B11D B6D B10D B1D -137.6(4) . . . . ?
B11D B6D B10D B5D -100.0(4) . . . . ?
B11D B6D B10D B9D -37.3(3) . . . . ?
B11D B7D B8D Cl8D -113.1(4) . . . . ?
B11D B7D B8D B3D 137.6(4) . . . . ?
B11D B7D B8D B4D 100.4(4) . . . . ?
B11D B7D B8D B9D 37.4(3) . . . . ?
B11D B8D B9D Cl9D -110.8(4) . . . . ?
B11D B8D B9D B4D 138.2(4) . . . . ?
B11D B8D B9D B5D 100.5(4) . . . . ?
B11D B8D B9D B10D 37.2(3) . . . . ?
B11D B9D B10D Cl12 -112.2(4) . . . . ?
B11D B9D B10D B1D 100.2(4) . . . . ?
B11D B9D B10D B5D 138.3(4) . . . . ?
B11D B9D B10D B6D 37.6(3) . . . . ?
S1 N1 S2A C5 31(3) . . . . ?
S1 N1 S2A O3A -69(4) . . . . ?
S1 N1 S2A O4A 171(3) . . . . ?
O1 S1 N1 S2 160.0(3) . . . . ?
O1 S1 N1 S2A 95(2) . . . . ?
O1 S1 C4 F1 -71.7(5) . . . . ?
O1 S1 C4 F2 169.2(5) . . . . ?
O1 S1 C4 F3 48.0(4) . . . . ?
O2 S1 O1 Si1 -40.6(5) . . . . ?
O2 S1 N1 S2 29.0(5) . . . . ?
O2 S1 N1 S2A -36(2) . . . . ?
O2 S1 C4 F1 53.0(5) . . . . ?
O2 S1 C4 F2 -66.0(5) . . . . ?
O2 S1 C4 F3 172.8(4) . . . . ?
O3 S2 O4 Si2 78.4(7) . . . . ?
O3 S2 N1 S1 31.4(6) . . . . ?
O3 S2 C5 F4 -56.3(5) . . . . ?
O3 S2 C5 F5 64.9(7) . . . . ?
O3 S2 C5 F6 -174.7(5) . . . . ?
O4 S2 N1 S1 164.2(4) . . . . ?
O4 S2 C5 F4 -177.4(5) . . . . ?
O4 S2 C5 F5 -56.2(7) . . . . ?
O4 S2 C5 F6 64.1(5) . . . . ?
N1 S1 O1 Si1 -172.7(4) . . . . ?
N1 S1 C4 F1 -178.6(4) . . . . ?
N1 S1 C4 F2 62.3(6) . . . . ?
N1 S1 C4 F3 -58.9(4) . . . . ?
N1 S2 O4 Si2 -55.4(7) . . . . ?
N1 S2 C5 F4 72.1(5) . . . . ?
N1 S2 C5 F5 -166.7(6) . . . . ?
N1 S2 C5 F6 -46.4(5) . . . . ?
N1 S2A O4A Si2 -13(10) . . . . ?
C1 Si1 O1 S1 148.6(4) . . . . ?
C2 Si1 O1 S1 26.7(4) . . . . ?
C3 Si1 O1 S1 -92.9(4) . . . . ?
C4 S1 O1 Si1 77.4(4) . . . . ?
C4 S1 N1 S2 -92.0(4) . . . . ?
C4 S1 N1 S2A -157(2) . . . . ?
C5 S2 O4 Si2 -167.1(6) . . . . ?
C5 S2 N1 S1 -90.9(5) . . . . ?
C5 S2A O4A Si2 133(7) . . . . ?
C6 Si2 O4 S2 0.8(7) . . . . ?
C6 Si2 O4A S2A 13(8) . . . . ?
C7 Si2 O4 S2 -119.9(7) . . . . ?
C7 Si2 O4A S2A -120(7) . . . . ?
C8 Si2 O4 S2 122.6(7) . . . . ?
C8 Si2 O4A S2A 127(8) . . . . ?
S1P N1P S2Q O4P 134.7(11) . . . . ?
S1P N1P S2Q C5P -13(4) . . . . ?
S1P N1P S2Q O3Q -94(3) . . . . ?
Si2P O4P S2Q N1P 43(3) . . . . ?
Si2P O4P S2Q C5P -161.3(5) . . . . ?
Si2P O4P S2Q O3Q -73(3) . . . . ?
F4P C5P S2Q O4P -151.3(9) . . . . ?
F4P C5P S2Q N1P 3(3) . . . . ?
F4P C5P S2Q O3Q 86(2) . . . . ?
F5P C5P S2Q O4P -7.7(18) . . . . ?
F5P C5P S2Q N1P 146.3(18) . . . . ?
F5P C5P S2Q O3Q -130(2) . . . . ?
F6P C5P S2Q O4P 100.8(12) . . . . ?
F6P C5P S2Q N1P -105(2) . . . . ?
F6P C5P S2Q O3Q -22(2) . . . . ?
O1P S1P N1P S2P 157.3(3) . . . . ?
O1P S1P N1P S2Q 118(2) . . . . ?
O1P S1P C4P F1P -71.7(5) . . . . ?
O1P S1P C4P F2P 169.1(4) . . . . ?
O1P S1P C4P F3P 48.0(5) . . . . ?
O2P S1P O1P Si1P -45.4(5) . . . . ?
O2P S1P N1P S2P 26.7(5) . . . . ?
O2P S1P N1P S2Q -12(2) . . . . ?
O2P S1P C4P F1P 52.1(5) . . . . ?
O2P S1P C4P F2P -67.1(5) . . . . ?
O2P S1P C4P F3P 171.8(4) . . . . ?
O3P S2P O4P Si2P 85.6(6) . . . . ?
O3P S2P N1P S1P 29.8(5) . . . . ?
O3P S2P C5P F4P -59.9(5) . . . . ?
O3P S2P C5P F5P 60.4(5) . . . . ?
O3P S2P C5P F6P -179.1(4) . . . . ?
O4P S2P N1P S1P 162.7(3) . . . . ?
O4P S2P C5P F4P 178.0(4) . . . . ?
O4P S2P C5P F5P -61.7(5) . . . . ?
O4P S2P C5P F6P 58.7(4) . . . . ?
N1P S1P O1P Si1P -177.2(4) . . . . ?
N1P S1P C4P F1P 179.5(4) . . . . ?
N1P S1P C4P F2P 60.3(5) . . . . ?
N1P S1P C4P F3P -60.8(5) . . . . ?
N1P S2P O4P Si2P -48.5(6) . . . . ?
N1P S2P C5P F4P 68.7(4) . . . . ?
N1P S2P C5P F5P -171.0(4) . . . . ?
N1P S2P C5P F6P -50.6(5) . . . . ?
C1P Si1P O1P S1P 153.2(4) . . . . ?
C2P Si1P O1P S1P 32.4(5) . . . . ?
C3P Si1P O1P S1P -87.7(4) . . . . ?
C4P S1P O1P Si1P 72.3(5) . . . . ?
C4P S1P N1P S2P -93.8(4) . . . . ?
C4P S1P N1P S2Q -133(2) . . . . ?
C5P S2P O4P Si2P -158.4(5) . . . . ?
C5P S2P N1P S1P -92.4(4) . . . . ?
C6P Si2P O4P S2P -6.7(6) . . . . ?
C6P Si2P O4P S2Q -53.1(13) . . . . ?
C7P Si2P O4P S2P -126.4(5) . . . . ?
C7P Si2P O4P S2Q -172.8(13) . . . . ?
C8P Si2P O4P S2P 114.6(6) . . . . ?
C8P Si2P O4P S2Q 68.2(13) . . . . ?
O3A S2A O4A Si2 -129(7) . . . . ?

loop_
_exptl_oxdiff_crystal_face_indexfrac_h
_exptl_oxdiff_crystal_face_indexfrac_k
_exptl_oxdiff_crystal_face_indexfrac_l
_exptl_oxdiff_crystal_face_x
_exptl_oxdiff_crystal_face_y
_exptl_oxdiff_crystal_face_z
3.0000 1.9999 -2.0001 -0.4179 0.0520 -0.0029
-3.9999 -2.9999 3.0002 0.5915 -0.0608 0.0431
3.0001 0.0001 2.0001 -0.0883 0.0027 0.3379
4.0001 -0.9998 5.0003 0.0678 -0.0378 0.6386
-4.0001 -0.0001 -3.0002 0.0970 0.0132 -0.4681
2.0000 5.0000 3.9999 -0.0981 -0.5135 0.0422
-2.0000 -5.0000 -3.9999 0.0981 0.5135 -0.0422
-0.9999 -4.9999 -0.9998 0.2133 0.3968 0.1937
2.0001 -3.9999 -2.9999 -0.1637 0.5250 0.2556
